data_7117318
loop_
_publ_author_name
'Jessica L. Durham'
'Wade B. Wilson'
'Daniel N. Huh'
'Robert McDonald'
'Lisa F. Szczepura'

_publ_section_title
;
 Organometallic rhenium(III) chalcogenide clusters: coordination of
 N-heterocyclic carbenes
;
_journal_name_full Chem.Commun.
_journal_page_first 10536
_journal_paper_doi 10.1039/C5cc03215F
_journal_volume 51
_journal_year 2015
_chemical_formula_moiety 'C51 H101 N2 P5 Re6 Se8, 2(C7 H7 O3 S)'
_chemical_formula_sum 'C65 H115 N2 O6 P5 Re6 S2 Se8'
_chemical_formula_weight 2988.44
_chemical_name_systematic
; 
 ? 
;
_space_group_IT_number 4
_symmetry_cell_setting monoclinic
_symmetry_space_group_name_Hall 'P 2yb'
_symmetry_space_group_name_H-M 'P 1 21 1'
_atom_sites_solution_hydrogens geom
_atom_sites_solution_primary direct
_atom_sites_solution_secondary difmap
_audit_creation_method SHELXL-97
_audit_update_record
;
2015-04-10 deposited with the CCDC.
2015-05-28 downloaded from the CCDC.
;
_cell_angle_alpha 90.00
_cell_angle_beta 92.4338(17)
_cell_angle_gamma 90.00
_cell_formula_units_Z 2
_cell_length_a 12.8853(18)
_cell_length_b 12.9302(18)
_cell_length_c 25.069(4)
_cell_measurement_reflns_used 9511
_cell_measurement_temperature 173(2)
_cell_measurement_theta_max 26.00
_cell_measurement_theta_min 2.22
_cell_volume 4173.0(11)
_computing_cell_refinement 'Bruker SAINT'
_computing_data_collection 'Bruker APEX2'
_computing_data_reduction 'Bruker SAINT'
_computing_molecular_graphics 'Bruker SHELXTL'
_computing_publication_material 'Bruker SHELXTL'
_computing_structure_refinement 'SHELXL-97 (Sheldrick, 2008)'
_computing_structure_solution 'DIRDIF-2008 (Beurskens et al., 2008)'
_diffrn_ambient_temperature 173(2)
_diffrn_measured_fraction_theta_full 0.996
_diffrn_measured_fraction_theta_max 0.996
_diffrn_measurement_device_type 'Bruker APEX-II CCD'
_diffrn_measurement_method '\w scans'
_diffrn_radiation_monochromator graphite
_diffrn_radiation_source 'fine-focus sealed tube'
_diffrn_radiation_type MoK\a
_diffrn_radiation_wavelength 0.71073
_diffrn_reflns_av_R_equivalents 0.0387
_diffrn_reflns_av_sigmaI/netI 0.0537
_diffrn_reflns_limit_h_max 16
_diffrn_reflns_limit_h_min -16
_diffrn_reflns_limit_k_max 16
_diffrn_reflns_limit_k_min -16
_diffrn_reflns_limit_l_max 31
_diffrn_reflns_limit_l_min -31
_diffrn_reflns_number 33854
_diffrn_reflns_theta_full 26.52
_diffrn_reflns_theta_max 26.52
_diffrn_reflns_theta_min 0.81
_exptl_absorpt_coefficient_mu 12.348
_exptl_absorpt_correction_T_max 0.5606
_exptl_absorpt_correction_T_min 0.0628
_exptl_absorpt_correction_type multi-scan
_exptl_absorpt_process_details 'SADABS (Sheldrick, 2008)'
_exptl_crystal_colour orange
_exptl_crystal_density_diffrn 2.378
_exptl_crystal_density_method 'not measured'
_exptl_crystal_description rod
_exptl_crystal_F_000 2792
_exptl_crystal_preparation Luminescent
_exptl_crystal_recrystallization_method 'Re-crystallisation from solvent: acetone/diethylether'
_exptl_crystal_size_max 0.50
_exptl_crystal_size_mid 0.08
_exptl_crystal_size_min 0.05
_refine_diff_density_max 6.488
_refine_diff_density_min -2.262
_refine_diff_density_rms 0.350
_refine_ls_abs_structure_details 'Flack H D (1983), Acta Cryst. A39, 876-881'
_refine_ls_abs_structure_Flack 0.394(12)
_refine_ls_extinction_method none
_refine_ls_goodness_of_fit_ref 1.056
_refine_ls_hydrogen_treatment constr
_refine_ls_matrix_type full
_refine_ls_number_parameters 856
_refine_ls_number_reflns 17244
_refine_ls_number_restraints 1
_refine_ls_restrained_S_all 1.056
_refine_ls_R_factor_all 0.0600
_refine_ls_R_factor_gt 0.0483
_refine_ls_shift/su_max 0.001
_refine_ls_shift/su_mean 0.000
_refine_ls_structure_factor_coef Fsqd
_refine_ls_weighting_details 'calc w=1/[\s^2^(Fo^2^)+(0.0897P)^2^+20.3890P] where P=(Fo^2^+2Fc^2^)/3'
_refine_ls_weighting_scheme calc
_refine_ls_wR_factor_gt 0.1345
_refine_ls_wR_factor_ref 0.1441
_reflns_number_gt 14538
_reflns_number_total 17244
_reflns_threshold_expression I>2\s(I)
_cod_data_source_file c5cc03215f2.cif
_cod_data_source_block isu1201
_cod_original_cell_volume 4173.0(10)
_cod_original_sg_symbol_H-M 'P 21'
_cod_database_code 7117318

loop_
_symmetry_equiv_pos_as_xyz
'x, y, z'
'-x, y+1/2, -z'

loop_
_atom_site_label
_atom_site_type_symbol
_atom_site_fract_x
_atom_site_fract_y
_atom_site_fract_z
_atom_site_U_iso_or_equiv
_atom_site_adp_type
_atom_site_occupancy
_atom_site_symmetry_multiplicity
_atom_site_calc_flag
_atom_site_refinement_flags
_atom_site_disorder_assembly
_atom_site_disorder_group
Re1 Re 0.38983(5) 0.11193(4) 0.17183(2) 0.01718(13) Uani 1 1 d . . .
Re2 Re 0.56098(5) 0.20479(4) 0.20839(2) 0.01760(13) Uani 1 1 d . . .
Re3 Re 0.56605(5) 0.00750(4) 0.18457(2) 0.01760(13) Uani 1 1 d . . .
Re4 Re 0.41153(5) -0.02717(4) 0.24812(2) 0.01734(13) Uani 1 1 d . . .
Re5 Re 0.40886(5) 0.17113(4) 0.27281(2) 0.01695(13) Uani 1 1 d . . .
Re6 Re 0.58455(5) 0.06488(4) 0.28619(2) 0.01753(13) Uani 1 1 d . . .
Se1 Se 0.54045(11) 0.14381(11) 0.11336(6) 0.0202(3) Uani 1 1 d . . .
Se2 Se 0.40001(12) -0.07832(11) 0.15113(6) 0.0209(3) Uani 1 1 d . . .
Se3 Se 0.24861(11) 0.08059(11) 0.23625(6) 0.0200(3) Uani 1 1 d . . .
Se4 Se 0.39203(12) 0.30015(11) 0.19778(6) 0.0208(3) Uani 1 1 d . . .
Se5 Se 0.72370(11) 0.10052(11) 0.22193(6) 0.0217(3) Uani 1 1 d . . .
Se6 Se 0.58063(12) -0.12235(11) 0.25833(6) 0.0211(3) Uani 1 1 d . . .
Se7 Se 0.43088(11) 0.03302(11) 0.34291(6) 0.0193(3) Uani 1 1 d . . .
Se8 Se 0.57420(11) 0.25576(11) 0.30471(6) 0.0204(3) Uani 1 1 d . . .
P1 P 0.2562(3) 0.1406(3) 0.09930(16) 0.0248(8) Uani 1 1 d . . .
P2 P 0.6563(3) 0.3604(3) 0.17999(16) 0.0250(8) Uani 1 1 d . . .
P3 P 0.6848(3) -0.0918(3) 0.12970(16) 0.0248(8) Uani 1 1 d . . .
P4 P 0.3047(3) -0.1779(3) 0.27200(16) 0.0246(8) Uani 1 1 d . . .
P5 P 0.3122(3) 0.2831(3) 0.33314(16) 0.0244(8) Uani 1 1 d . . .
N1 N 0.7114(10) -0.0470(9) 0.3848(5) 0.025(3) Uani 1 1 d . . .
N2 N 0.7835(12) 0.0952(10) 0.3692(6) 0.039(4) Uani 1 1 d . . .
C1 C 0.7031(13) 0.0365(11) 0.3530(6) 0.024(3) Uani 1 1 d . . .
C2 C 0.8033(14) -0.0456(12) 0.4237(6) 0.034(4) Uani 1 1 d . . .
H2A H 0.8549 -0.0991 0.4149 0.041 Uiso 1 1 calc R . .
H2B H 0.7821 -0.0557 0.4608 0.041 Uiso 1 1 calc R . .
C3 C 0.8453(17) 0.0622(14) 0.4154(9) 0.054(5) Uani 1 1 d . . .
H3A H 0.8341 0.1071 0.4466 0.064 Uiso 1 1 calc R . .
H3B H 0.9202 0.0609 0.4081 0.064 Uiso 1 1 calc R . .
C11 C 0.3062(13) 0.1784(12) 0.0366(6) 0.029(3) Uani 1 1 d . . .
H11A H 0.2482 0.2066 0.0138 0.034 Uiso 1 1 calc R . .
H11B H 0.3570 0.2349 0.0431 0.034 Uiso 1 1 calc R . .
C12 C 0.3582(14) 0.0934(17) 0.0061(7) 0.044(5) Uani 1 1 d . . .
H12A H 0.3831 0.1214 -0.0274 0.053 Uiso 1 1 calc R . .
H12B H 0.3082 0.0379 -0.0018 0.053 Uiso 1 1 calc R . .
H12C H 0.4171 0.0660 0.0277 0.053 Uiso 1 1 calc R . .
C13 C 0.1668(11) 0.2489(13) 0.1145(7) 0.034(4) Uani 1 1 d . . .
H13A H 0.1362 0.2354 0.1494 0.041 Uiso 1 1 calc R . .
H13B H 0.2077 0.3135 0.1179 0.041 Uiso 1 1 calc R . .
C14 C 0.0783(14) 0.2651(15) 0.0723(7) 0.045(5) Uani 1 1 d . . .
H14A H 0.0347 0.3231 0.0830 0.054 Uiso 1 1 calc R . .
H14B H 0.0360 0.2022 0.0692 0.054 Uiso 1 1 calc R . .
H14C H 0.1076 0.2805 0.0377 0.054 Uiso 1 1 calc R . .
C15 C 0.1760(12) 0.0298(18) 0.0787(7) 0.048(5) Uani 1 1 d . . .
H15A H 0.1370 0.0484 0.0452 0.057 Uiso 1 1 calc R . .
H15B H 0.2228 -0.0282 0.0705 0.057 Uiso 1 1 calc R . .
C16 C 0.1009(19) -0.0074(17) 0.1172(8) 0.064(7) Uani 1 1 d . . .
H16A H 0.0626 -0.0667 0.1020 0.077 Uiso 1 1 calc R . .
H16B H 0.0520 0.0482 0.1249 0.077 Uiso 1 1 calc R . .
H16C H 0.1382 -0.0284 0.1503 0.077 Uiso 1 1 calc R . .
C21 C 0.6356(16) 0.4669(12) 0.2255(6) 0.038(4) Uani 1 1 d . . .
H21A H 0.5601 0.4718 0.2312 0.045 Uiso 1 1 calc R . .
H21B H 0.6702 0.4495 0.2604 0.045 Uiso 1 1 calc R . .
C22 C 0.6738(14) 0.5739(12) 0.2087(7) 0.036(4) Uani 1 1 d . . .
H22A H 0.6583 0.6248 0.2362 0.043 Uiso 1 1 calc R . .
H22B H 0.6387 0.5938 0.1748 0.043 Uiso 1 1 calc R . .
H22C H 0.7490 0.5715 0.2043 0.043 Uiso 1 1 calc R . .
C23 C 0.7945(14) 0.3464(12) 0.1784(8) 0.043(4) Uani 1 1 d . . .
H23A H 0.8259 0.4158 0.1746 0.051 Uiso 1 1 calc R . .
H23B H 0.8208 0.3171 0.2129 0.051 Uiso 1 1 calc R . .
C24 C 0.8303(15) 0.2769(14) 0.1328(9) 0.055(6) Uani 1 1 d . . .
H24A H 0.9063 0.2726 0.1344 0.066 Uiso 1 1 calc R . .
H24B H 0.8063 0.3062 0.0984 0.066 Uiso 1 1 calc R . .
H24C H 0.8010 0.2074 0.1367 0.066 Uiso 1 1 calc R . .
C25 C 0.6239(16) 0.4151(13) 0.1134(6) 0.040(4) Uani 1 1 d . . .
H25A H 0.6692 0.4757 0.1082 0.048 Uiso 1 1 calc R . .
H25B H 0.6412 0.3629 0.0863 0.048 Uiso 1 1 calc R . .
C26 C 0.5132(16) 0.4481(15) 0.1028(7) 0.047(5) Uani 1 1 d . . .
H26A H 0.5050 0.4759 0.0664 0.056 Uiso 1 1 calc R . .
H26B H 0.4952 0.5016 0.1285 0.056 Uiso 1 1 calc R . .
H26C H 0.4672 0.3884 0.1064 0.056 Uiso 1 1 calc R . .
C31 C 0.6236(12) -0.1800(12) 0.0803(6) 0.029(3) Uani 1 1 d . . .
H31A H 0.6783 -0.2223 0.0644 0.034 Uiso 1 1 calc R . .
H31B H 0.5769 -0.2276 0.0988 0.034 Uiso 1 1 calc R . .
C32 C 0.5607(14) -0.1251(15) 0.0351(7) 0.040(4) Uani 1 1 d . . .
H32A H 0.5305 -0.1767 0.0104 0.048 Uiso 1 1 calc R . .
H32B H 0.6066 -0.0791 0.0159 0.048 Uiso 1 1 calc R . .
H32C H 0.5050 -0.0844 0.0503 0.048 Uiso 1 1 calc R . .
C33 C 0.7687(12) -0.0125(11) 0.0894(7) 0.030(4) Uani 1 1 d . . .
H33A H 0.7241 0.0378 0.0694 0.036 Uiso 1 1 calc R . .
H33B H 0.8151 0.0276 0.1141 0.036 Uiso 1 1 calc R . .
C34 C 0.8345(14) -0.0650(15) 0.0505(7) 0.042(4) Uani 1 1 d . . .
H34A H 0.8750 -0.0132 0.0318 0.050 Uiso 1 1 calc R . .
H34B H 0.7902 -0.1031 0.0246 0.050 Uiso 1 1 calc R . .
H34C H 0.8817 -0.1132 0.0695 0.050 Uiso 1 1 calc R . .
C35 C 0.7733(14) -0.1765(14) 0.1649(7) 0.037(4) Uani 1 1 d . . .
H35A H 0.7316 -0.2221 0.1874 0.045 Uiso 1 1 calc R . .
H35B H 0.8052 -0.2212 0.1381 0.045 Uiso 1 1 calc R . .
C36 C 0.8599(14) -0.1335(14) 0.2000(7) 0.043(4) Uani 1 1 d . . .
H36A H 0.9006 -0.1905 0.2160 0.051 Uiso 1 1 calc R . .
H36B H 0.8309 -0.0916 0.2284 0.051 Uiso 1 1 calc R . .
H36C H 0.9048 -0.0904 0.1787 0.051 Uiso 1 1 calc R . .
C41 C 0.1902(12) -0.1949(11) 0.2276(7) 0.030(3) Uani 1 1 d . . .
H41A H 0.1460 -0.1326 0.2300 0.035 Uiso 1 1 calc R . .
H41B H 0.2130 -0.1996 0.1904 0.035 Uiso 1 1 calc R . .
C42 C 0.1238(15) -0.2909(16) 0.2392(9) 0.054(6) Uani 1 1 d . . .
H42A H 0.0642 -0.2939 0.2137 0.065 Uiso 1 1 calc R . .
H42B H 0.0990 -0.2864 0.2756 0.065 Uiso 1 1 calc R . .
H42C H 0.1660 -0.3535 0.2359 0.065 Uiso 1 1 calc R . .
C43 C 0.3706(13) -0.3039(13) 0.2703(8) 0.039(4) Uani 1 1 d . . .
H43A H 0.4342 -0.3001 0.2938 0.047 Uiso 1 1 calc R . .
H43B H 0.3245 -0.3564 0.2856 0.047 Uiso 1 1 calc R . .
C44 C 0.4009(16) -0.3409(15) 0.2154(9) 0.055(5) Uani 1 1 d . . .
H44A H 0.4352 -0.4084 0.2188 0.066 Uiso 1 1 calc R . .
H44B H 0.4486 -0.2910 0.2002 0.066 Uiso 1 1 calc R . .
H44C H 0.3385 -0.3472 0.1919 0.066 Uiso 1 1 calc R . .
C45 C 0.2556(13) -0.1761(13) 0.3382(7) 0.036(4) Uani 1 1 d . . .
H45A H 0.2273 -0.2455 0.3458 0.043 Uiso 1 1 calc R . .
H45B H 0.3147 -0.1639 0.3639 0.043 Uiso 1 1 calc R . .
C46 C 0.1713(14) -0.0958(19) 0.3487(7) 0.052(6) Uani 1 1 d . . .
H46A H 0.1505 -0.1017 0.3857 0.062 Uiso 1 1 calc R . .
H46B H 0.1109 -0.1081 0.3244 0.062 Uiso 1 1 calc R . .
H46C H 0.1986 -0.0262 0.3426 0.062 Uiso 1 1 calc R . .
C51 C 0.3793(13) 0.3218(13) 0.3949(7) 0.033(4) Uani 1 1 d . . .
H51A H 0.4429 0.3588 0.3851 0.040 Uiso 1 1 calc R . .
H51B H 0.3345 0.3733 0.4120 0.040 Uiso 1 1 calc R . .
C52 C 0.4099(16) 0.2487(17) 0.4350(8) 0.056(6) Uani 1 1 d . . .
H52A H 0.4447 0.2846 0.4652 0.068 Uiso 1 1 calc R . .
H52B H 0.4576 0.1983 0.4202 0.068 Uiso 1 1 calc R . .
H52C H 0.3483 0.2127 0.4473 0.068 Uiso 1 1 calc R . .
C53 C 0.2743(16) 0.4129(15) 0.3053(8) 0.050(5) Uani 1 1 d . . .
H53A H 0.2509 0.4576 0.3346 0.060 Uiso 1 1 calc R . .
H53B H 0.3357 0.4459 0.2901 0.060 Uiso 1 1 calc R . .
C54 C 0.1888(15) 0.4048(17) 0.2627(8) 0.055(6) Uani 1 1 d . . .
H54A H 0.1712 0.4740 0.2492 0.066 Uiso 1 1 calc R . .
H54B H 0.1274 0.3733 0.2778 0.066 Uiso 1 1 calc R . .
H54C H 0.2122 0.3617 0.2334 0.066 Uiso 1 1 calc R . .
C55 C 0.1933(13) 0.2245(13) 0.3562(7) 0.034(4) Uani 1 1 d . . .
H55A H 0.1469 0.2095 0.3247 0.041 Uiso 1 1 calc R . .
H55B H 0.2115 0.1576 0.3734 0.041 Uiso 1 1 calc R . .
C56 C 0.1339(12) 0.2884(15) 0.3950(7) 0.037(4) Uani 1 1 d . . .
H56A H 0.0718 0.2505 0.4050 0.044 Uiso 1 1 calc R . .
H56B H 0.1132 0.3541 0.3782 0.044 Uiso 1 1 calc R . .
H56C H 0.1781 0.3022 0.4270 0.044 Uiso 1 1 calc R . .
C61 C 0.6492(11) -0.1396(11) 0.3875(6) 0.024(3) Uani 1 1 d . . .
C62 C 0.6823(12) -0.2298(12) 0.3620(6) 0.030(3) Uani 1 1 d . . .
C63 C 0.6202(17) -0.3171(13) 0.3679(7) 0.045(5) Uani 1 1 d . . .
H63 H 0.6389 -0.3788 0.3501 0.054 Uiso 1 1 calc R . .
C64 C 0.5320(19) -0.3191(16) 0.3985(9) 0.061(7) Uani 1 1 d . . .
C65 C 0.5100(15) -0.2312(18) 0.4248(8) 0.054(6) Uani 1 1 d . . .
H65 H 0.4527 -0.2310 0.4474 0.065 Uiso 1 1 calc R . .
C66 C 0.5672(12) -0.1414(14) 0.4201(7) 0.035(4) Uani 1 1 d . . .
C67 C 0.7755(13) -0.2357(13) 0.3310(7) 0.039(4) Uani 1 1 d . . .
H67A H 0.7587 -0.2701 0.2968 0.047 Uiso 1 1 calc R . .
H67B H 0.8292 -0.2753 0.3509 0.047 Uiso 1 1 calc R . .
H67C H 0.8012 -0.1657 0.3243 0.047 Uiso 1 1 calc R . .
C68 C 0.473(2) -0.4172(18) 0.4028(11) 0.083(9) Uani 1 1 d . . .
H68A H 0.4605 -0.4314 0.4404 0.100 Uiso 1 1 calc R . .
H68B H 0.5125 -0.4741 0.3879 0.100 Uiso 1 1 calc R . .
H68C H 0.4058 -0.4108 0.3829 0.100 Uiso 1 1 calc R . .
C69 C 0.5465(16) -0.0492(17) 0.4568(7) 0.057(6) Uani 1 1 d . . .
H69A H 0.5454 0.0148 0.4358 0.069 Uiso 1 1 calc R . .
H69B H 0.6017 -0.0451 0.4848 0.069 Uiso 1 1 calc R . .
H69C H 0.4794 -0.0585 0.4730 0.069 Uiso 1 1 calc R . .
C71 C 0.8126(14) 0.2002(12) 0.3508(7) 0.035(4) Uani 1 1 d . . .
C72 C 0.8912(12) 0.2049(13) 0.3139(8) 0.036(4) Uani 1 1 d . . .
C73 C 0.9232(15) 0.3049(15) 0.2997(8) 0.046(5) Uani 1 1 d . . .
H73 H 0.9741 0.3120 0.2736 0.055 Uiso 1 1 calc R . .
C74 C 0.8842(16) 0.3908(13) 0.3216(9) 0.047(5) Uani 1 1 d . . .
C75 C 0.8120(14) 0.3815(12) 0.3604(8) 0.042(5) Uani 1 1 d . . .
H75 H 0.7868 0.4424 0.3767 0.051 Uiso 1 1 calc R . .
C76 C 0.7754(15) 0.2876(13) 0.3762(7) 0.039(4) Uani 1 1 d . . .
C77 C 0.9441(15) 0.1111(16) 0.2948(8) 0.051(5) Uani 1 1 d . . .
H77A H 0.8935 0.0548 0.2902 0.062 Uiso 1 1 calc R . .
H77B H 0.9989 0.0905 0.3210 0.062 Uiso 1 1 calc R . .
H77C H 0.9749 0.1258 0.2605 0.062 Uiso 1 1 calc R . .
C78 C 0.9202(17) 0.4983(17) 0.3059(11) 0.066(7) Uani 1 1 d . . .
H78A H 0.9353 0.4989 0.2680 0.079 Uiso 1 1 calc R . .
H78B H 0.9831 0.5165 0.3272 0.079 Uiso 1 1 calc R . .
H78C H 0.8654 0.5486 0.3126 0.079 Uiso 1 1 calc R . .
C79 C 0.7056(16) 0.2792(16) 0.4215(7) 0.052(5) Uani 1 1 d . . .
H79A H 0.6649 0.3429 0.4241 0.062 Uiso 1 1 calc R . .
H79B H 0.7471 0.2688 0.4547 0.062 Uiso 1 1 calc R . .
H79C H 0.6586 0.2203 0.4156 0.062 Uiso 1 1 calc R . .
S1 S -0.0869(3) 0.5837(3) 0.09102(19) 0.0371(10) Uani 1 1 d . . .
O1 O -0.0922(11) 0.5823(12) 0.1487(6) 0.056(4) Uani 1 1 d . . .
O2 O -0.1508(10) 0.6657(10) 0.0689(6) 0.049(3) Uani 1 1 d . . .
O3 O -0.1079(11) 0.4847(10) 0.0640(7) 0.061(4) Uani 1 1 d . . .
C81 C 0.0420(12) 0.6181(13) 0.0780(6) 0.030(3) Uani 1 1 d . . .
C82 C 0.1229(16) 0.5564(17) 0.0981(8) 0.051(5) Uani 1 1 d . . .
H82 H 0.1087 0.4995 0.1206 0.061 Uiso 1 1 calc R . .
C83 C 0.2250(15) 0.5781(18) 0.0852(9) 0.057(6) Uani 1 1 d . . .
H83 H 0.2797 0.5340 0.0979 0.069 Uiso 1 1 calc R . .
C84 C 0.2474(17) 0.6629(19) 0.0542(9) 0.057(6) Uani 1 1 d . . .
C85 C 0.1668(17) 0.7257(17) 0.0374(10) 0.060(6) Uani 1 1 d . . .
H85 H 0.1798 0.7865 0.0175 0.072 Uiso 1 1 calc R . .
C86 C 0.0672(16) 0.7002(14) 0.0494(7) 0.041(4) Uani 1 1 d . . .
H86 H 0.0126 0.7442 0.0365 0.049 Uiso 1 1 calc R . .
C87 C 0.3576(18) 0.687(3) 0.0423(12) 0.091(10) Uani 1 1 d . . .
H87A H 0.3620 0.7568 0.0279 0.109 Uiso 1 1 calc R . .
H87B H 0.3819 0.6370 0.0160 0.109 Uiso 1 1 calc R . .
H87C H 0.4012 0.6814 0.0752 0.109 Uiso 1 1 calc R . .
S2 S 0.1607(3) 0.5981(3) 0.43182(17) 0.0332(9) Uani 1 1 d . . .
O4 O 0.1860(11) 0.7003(10) 0.4517(5) 0.052(4) Uani 1 1 d . . .
O5 O 0.1494(11) 0.5938(9) 0.3745(5) 0.045(3) Uani 1 1 d . . .
O6 O 0.2306(9) 0.5180(10) 0.4541(5) 0.044(3) Uani 1 1 d . . .
C91 C 0.0337(13) 0.5693(12) 0.4556(6) 0.030(3) Uani 1 1 d . . .
C92 C 0.0126(14) 0.4720(12) 0.4747(6) 0.034(4) Uani 1 1 d . . .
H92 H 0.0639 0.4192 0.4745 0.041 Uiso 1 1 calc R . .
C93 C -0.0856(14) 0.4518(14) 0.4945(7) 0.036(4) Uani 1 1 d . . .
H93 H -0.1003 0.3857 0.5090 0.043 Uiso 1 1 calc R . .
C94 C -0.1606(14) 0.5274(16) 0.4931(7) 0.044(4) Uani 1 1 d . . .
C95 C -0.1378(18) 0.6252(18) 0.4716(8) 0.056(5) Uani 1 1 d . . .
H95 H -0.1901 0.6769 0.4691 0.067 Uiso 1 1 calc R . .
C96 C -0.0435(15) 0.6452(14) 0.4549(8) 0.044(5) Uani 1 1 d . . .
H96 H -0.0281 0.7126 0.4423 0.053 Uiso 1 1 calc R . .
C97 C -0.2654(14) 0.4979(19) 0.5149(8) 0.060(6) Uani 1 1 d . . .
H97A H -0.2628 0.4261 0.5275 0.072 Uiso 1 1 calc R . .
H97B H -0.3198 0.5049 0.4866 0.072 Uiso 1 1 calc R . .
H97C H -0.2808 0.5437 0.5447 0.072 Uiso 1 1 calc R . .

loop_
_atom_site_aniso_label
_atom_site_aniso_U_11
_atom_site_aniso_U_22
_atom_site_aniso_U_33
_atom_site_aniso_U_23
_atom_site_aniso_U_13
_atom_site_aniso_U_12
Re1 0.0173(3) 0.0136(3) 0.0206(3) 0.0007(2) 0.0004(2) 0.0001(2)
Re2 0.0169(3) 0.0116(3) 0.0244(3) 0.0005(2) 0.0013(2) -0.0007(2)
Re3 0.0173(3) 0.0124(3) 0.0232(3) -0.0011(2) 0.0012(2) 0.0002(2)
Re4 0.0194(3) 0.0114(3) 0.0212(3) 0.0000(2) 0.0006(2) 0.0002(2)
Re5 0.0173(3) 0.0117(3) 0.0218(3) -0.0003(2) 0.0006(2) 0.0009(2)
Re6 0.0185(3) 0.0108(3) 0.0231(3) 0.0000(2) -0.0009(2) 0.0006(2)
Se1 0.0184(7) 0.0175(7) 0.0248(7) 0.0014(6) 0.0015(6) -0.0004(6)
Se2 0.0234(8) 0.0159(7) 0.0232(7) -0.0030(6) 0.0011(6) -0.0014(6)
Se3 0.0187(7) 0.0180(7) 0.0233(7) 0.0004(6) 0.0016(6) -0.0011(6)
Se4 0.0214(8) 0.0140(7) 0.0270(8) 0.0024(6) 0.0009(6) 0.0012(6)
Se5 0.0183(7) 0.0154(7) 0.0314(8) -0.0008(6) 0.0001(6) -0.0009(6)
Se6 0.0228(8) 0.0129(7) 0.0274(7) 0.0001(6) -0.0011(6) 0.0026(6)
Se7 0.0199(7) 0.0155(7) 0.0225(7) 0.0007(6) 0.0007(6) -0.0015(6)
Se8 0.0188(7) 0.0145(7) 0.0279(8) -0.0023(6) -0.0001(6) 0.0000(6)
P1 0.026(2) 0.023(2) 0.0255(19) 0.0046(16) -0.0022(16) 0.0043(16)
P2 0.028(2) 0.0157(18) 0.032(2) 0.0024(16) 0.0056(16) -0.0055(16)
P3 0.026(2) 0.020(2) 0.0283(19) -0.0027(16) 0.0064(16) 0.0043(16)
P4 0.033(2) 0.0115(17) 0.029(2) 0.0034(15) -0.0002(16) -0.0035(16)
P5 0.027(2) 0.0160(18) 0.030(2) -0.0040(15) 0.0049(16) 0.0015(16)
N1 0.027(7) 0.012(6) 0.034(6) 0.001(5) -0.010(5) -0.002(5)
N2 0.050(9) 0.012(7) 0.052(9) 0.002(6) -0.012(7) -0.003(6)
C1 0.036(9) 0.009(7) 0.027(7) -0.009(6) 0.000(6) -0.011(6)
C2 0.050(11) 0.022(8) 0.028(8) -0.007(6) -0.028(7) 0.003(7)
C3 0.062(13) 0.025(9) 0.072(13) 0.020(9) -0.023(11) 0.010(9)
C11 0.032(9) 0.028(8) 0.025(7) 0.003(6) 0.001(6) 0.009(7)
C12 0.036(10) 0.065(13) 0.034(9) -0.002(9) 0.007(7) 0.012(9)
C13 0.012(7) 0.031(9) 0.057(10) 0.002(8) -0.006(7) 0.008(6)
C14 0.041(11) 0.042(11) 0.053(11) 0.009(9) 0.010(9) 0.014(9)
C15 0.016(8) 0.081(16) 0.045(10) 0.010(10) -0.011(7) 0.019(9)
C16 0.080(17) 0.049(13) 0.061(13) 0.005(10) -0.037(12) -0.039(12)
C21 0.063(12) 0.028(9) 0.023(7) 0.004(7) 0.011(7) -0.003(8)
C22 0.046(10) 0.014(7) 0.048(10) 0.007(7) 0.001(8) 0.004(7)
C23 0.045(11) 0.007(7) 0.076(13) 0.006(8) 0.000(9) -0.006(7)
C24 0.041(11) 0.023(9) 0.103(18) 0.012(10) 0.027(11) 0.011(8)
C25 0.073(13) 0.026(9) 0.022(8) 0.005(6) 0.004(8) -0.003(9)
C26 0.065(13) 0.038(11) 0.037(10) 0.011(8) 0.009(9) -0.001(10)
C31 0.026(8) 0.020(7) 0.041(9) -0.004(7) 0.008(7) 0.006(6)
C32 0.044(11) 0.039(10) 0.038(9) -0.011(8) -0.002(8) 0.002(8)
C33 0.019(8) 0.018(8) 0.053(10) -0.002(7) -0.009(7) 0.006(6)
C34 0.034(10) 0.042(11) 0.051(11) 0.003(9) 0.020(8) 0.008(8)
C35 0.039(10) 0.032(9) 0.041(9) 0.006(7) 0.001(8) -0.006(8)
C36 0.042(11) 0.038(10) 0.047(10) 0.004(8) -0.012(8) 0.010(8)
C41 0.032(9) 0.012(7) 0.045(9) -0.004(6) -0.004(7) 0.000(6)
C42 0.034(11) 0.047(13) 0.081(15) -0.017(11) -0.001(10) -0.016(9)
C43 0.024(8) 0.026(9) 0.066(12) 0.004(8) -0.014(8) -0.007(7)
C44 0.051(13) 0.031(10) 0.083(15) -0.009(10) 0.008(11) 0.010(9)
C45 0.037(10) 0.029(9) 0.041(9) 0.001(7) -0.004(7) -0.008(7)
C46 0.033(10) 0.093(17) 0.030(9) 0.001(10) 0.013(7) -0.021(11)
C51 0.029(9) 0.033(9) 0.038(9) -0.006(7) 0.002(7) 0.003(7)
C52 0.046(12) 0.072(15) 0.050(11) -0.034(11) -0.018(9) 0.027(11)
C53 0.058(13) 0.040(11) 0.053(11) 0.000(9) 0.009(10) 0.010(10)
C54 0.049(12) 0.058(13) 0.060(12) 0.018(10) 0.027(10) 0.014(10)
C55 0.039(10) 0.024(9) 0.041(9) -0.009(7) 0.010(7) -0.001(7)
C56 0.022(8) 0.050(11) 0.040(9) -0.010(8) 0.010(7) -0.011(8)
C61 0.019(7) 0.015(7) 0.038(8) 0.001(6) -0.010(6) 0.011(6)
C62 0.031(9) 0.023(8) 0.036(8) 0.001(6) -0.007(7) -0.002(7)
C63 0.067(13) 0.022(9) 0.043(10) 0.006(7) -0.024(10) 0.006(8)
C64 0.082(17) 0.039(12) 0.058(13) 0.020(10) -0.034(12) -0.031(11)
C65 0.038(11) 0.075(16) 0.049(11) 0.030(11) -0.007(9) -0.029(11)
C66 0.019(8) 0.040(10) 0.044(9) 0.016(8) -0.003(7) 0.016(7)
C67 0.044(10) 0.024(9) 0.048(10) 0.003(7) -0.012(8) 0.020(7)
C68 0.10(2) 0.046(14) 0.10(2) 0.037(13) -0.046(16) -0.039(13)
C69 0.052(12) 0.085(16) 0.035(9) 0.007(10) 0.005(8) 0.058(12)
C71 0.046(10) 0.013(7) 0.045(9) 0.003(7) -0.013(8) -0.009(7)
C72 0.019(8) 0.022(8) 0.067(12) -0.013(8) -0.014(8) 0.002(6)
C73 0.039(11) 0.044(12) 0.055(12) 0.009(9) 0.006(9) -0.007(9)
C74 0.051(12) 0.009(8) 0.077(14) 0.001(8) -0.025(10) -0.001(8)
C75 0.035(10) 0.016(8) 0.073(13) -0.008(8) -0.031(9) 0.002(7)
C76 0.050(11) 0.018(8) 0.047(10) -0.001(7) -0.014(8) 0.006(7)
C77 0.043(11) 0.050(12) 0.061(13) -0.006(10) 0.000(9) -0.003(10)
C78 0.042(12) 0.043(13) 0.109(19) 0.022(12) -0.031(12) -0.015(10)
C79 0.066(14) 0.040(11) 0.049(11) 0.000(9) -0.018(10) 0.002(10)
S1 0.028(2) 0.033(2) 0.050(3) 0.0016(19) 0.0041(19) -0.0034(18)
O1 0.045(8) 0.067(10) 0.055(8) 0.005(7) 0.003(7) -0.013(7)
O2 0.037(7) 0.045(8) 0.064(9) -0.006(7) -0.009(6) 0.011(6)
O3 0.051(9) 0.028(7) 0.104(12) -0.019(7) 0.003(8) -0.012(6)
C81 0.024(8) 0.030(9) 0.035(8) 0.002(7) 0.003(7) 0.004(7)
C82 0.047(12) 0.045(12) 0.061(13) 0.004(10) -0.001(10) -0.001(10)
C83 0.036(11) 0.056(13) 0.078(15) -0.021(12) -0.020(10) 0.009(10)
C84 0.040(12) 0.069(16) 0.064(13) -0.018(12) 0.015(10) -0.027(11)
C85 0.050(13) 0.050(14) 0.082(16) 0.003(12) 0.021(11) -0.027(11)
C86 0.050(11) 0.032(10) 0.042(10) 0.002(8) 0.007(8) -0.004(9)
C87 0.044(14) 0.13(3) 0.11(2) -0.024(19) 0.026(14) -0.031(16)
S2 0.041(2) 0.024(2) 0.035(2) -0.0007(16) 0.0062(18) -0.0040(18)
O4 0.070(10) 0.032(7) 0.055(8) -0.013(6) 0.011(7) -0.018(7)
O5 0.068(9) 0.027(7) 0.039(7) 0.000(5) 0.013(6) -0.003(6)
O6 0.029(6) 0.046(8) 0.057(8) 0.010(6) 0.007(6) 0.007(6)
C91 0.043(10) 0.022(8) 0.026(8) 0.003(6) -0.002(7) -0.004(7)
C92 0.048(10) 0.027(8) 0.027(8) -0.011(7) 0.000(7) 0.019(8)
C93 0.040(10) 0.032(10) 0.037(9) -0.010(7) 0.004(7) -0.011(8)
C94 0.029(9) 0.056(12) 0.046(10) -0.013(9) 0.004(8) 0.007(9)
C95 0.062(14) 0.054(14) 0.052(12) 0.002(10) -0.003(10) 0.015(11)
C96 0.042(11) 0.027(9) 0.064(12) 0.008(8) 0.002(9) 0.013(8)
C97 0.026(10) 0.092(18) 0.063(13) -0.028(12) 0.015(9) -0.004(11)

loop_
_atom_type_symbol
_atom_type_description
_atom_type_scat_dispersion_real
_atom_type_scat_dispersion_imag
_atom_type_scat_source
C C 0.0033 0.0016 'International Tables Vol C Tables 4.2.6.8 and 6.1.1.4'
H H 0.0000 0.0000 'International Tables Vol C Tables 4.2.6.8 and 6.1.1.4'
N N 0.0061 0.0033 'International Tables Vol C Tables 4.2.6.8 and 6.1.1.4'
O O 0.0106 0.0060 'International Tables Vol C Tables 4.2.6.8 and 6.1.1.4'
P P 0.1023 0.0942 'International Tables Vol C Tables 4.2.6.8 and 6.1.1.4'
S S 0.1246 0.1234 'International Tables Vol C Tables 4.2.6.8 and 6.1.1.4'
Se Se -0.0929 2.2259 'International Tables Vol C Tables 4.2.6.8 and 6.1.1.4'
Re Re -1.0185 7.2310 'International Tables Vol C Tables 4.2.6.8 and 6.1.1.4'

loop_
_geom_angle_atom_site_label_1
_geom_angle_atom_site_label_2
_geom_angle_atom_site_label_3
_geom_angle
_geom_angle_site_symmetry_1
_geom_angle_site_symmetry_3
P1 Re1 Se1 94.43(10) . .
P1 Re1 Se3 89.78(10) . .
Se1 Re1 Se3 175.71(5) . .
P1 Re1 Se2 92.03(10) . .
Se1 Re1 Se2 89.53(5) . .
Se3 Re1 Se2 91.17(5) . .
P1 Re1 Se4 92.58(10) . .
Se1 Re1 Se4 89.52(5) . .
Se3 Re1 Se4 89.45(5) . .
Se2 Re1 Se4 175.35(5) . .
P1 Re1 Re4 133.19(10) . .
Se1 Re1 Re4 118.34(4) . .
Se3 Re1 Re4 58.73(4) . .
Se2 Re1 Re4 58.49(4) . .
Se4 Re1 Re4 118.23(4) . .
P1 Re1 Re2 136.94(10) . .
Se1 Re1 Re2 58.27(4) . .
Se3 Re1 Re2 117.80(4) . .
Se2 Re1 Re2 117.75(4) . .
Se4 Re1 Re2 58.06(4) . .
Re4 Re1 Re2 89.83(2) . .
P1 Re1 Re5 133.79(10) . .
Se1 Re1 Re5 117.88(4) . .
Se3 Re1 Re5 58.19(4) . .
Se2 Re1 Re5 118.43(4) . .
Se4 Re1 Re5 58.25(4) . .
Re4 Re1 Re5 59.99(2) . .
Re2 Re1 Re5 59.62(2) . .
P1 Re1 Re3 136.87(10) . .
Se1 Re1 Re3 58.35(4) . .
Se3 Re1 Re3 118.68(4) . .
Se2 Re1 Re3 58.34(4) . .
Se4 Re1 Re3 117.46(4) . .
Re4 Re1 Re3 60.00(2) . .
Re2 Re1 Re3 59.41(2) . .
Re5 Re1 Re3 89.31(2) . .
P2 Re2 Se8 92.82(10) . .
P2 Re2 Se5 93.07(11) . .
Se8 Re2 Se5 89.36(5) . .
P2 Re2 Se4 90.53(11) . .
Se8 Re2 Se4 89.77(5) . .
Se5 Re2 Se4 176.34(5) . .
P2 Re2 Se1 90.90(10) . .
Se8 Re2 Se1 176.26(5) . .
Se5 Re2 Se1 90.77(5) . .
Se4 Re2 Se1 89.87(5) . .
P2 Re2 Re3 135.01(10) . .
Se8 Re2 Re3 118.36(4) . .
Se5 Re2 Re3 58.54(4) . .
Se4 Re2 Re3 118.98(4) . .
Se1 Re2 Re3 58.75(4) . .
P2 Re2 Re5 134.67(10) . .
Se8 Re2 Re5 58.17(4) . .
Se5 Re2 Re5 118.01(4) . .
Se4 Re2 Re5 58.64(4) . .
Se1 Re2 Re5 118.64(4) . .
Re3 Re2 Re5 90.30(2) . .
P2 Re2 Re1 133.35(10) . .
Se8 Re2 Re1 118.45(4) . .
Se5 Re2 Re1 118.97(4) . .
Se4 Re2 Re1 58.53(4) . .
Se1 Re2 Re1 58.37(4) . .
Re3 Re2 Re1 60.46(2) . .
Re5 Re2 Re1 60.29(2) . .
P2 Re2 Re6 135.91(10) . .
Se8 Re2 Re6 58.14(4) . .
Se5 Re2 Re6 57.80(4) . .
Se4 Re2 Re6 118.85(4) . .
Se1 Re2 Re6 118.98(4) . .
Re3 Re2 Re6 60.24(2) . .
Re5 Re2 Re6 60.22(2) . .
Re1 Re2 Re6 90.74(2) . .
P3 Re3 Se6 91.95(10) . .
P3 Re3 Se5 86.90(11) . .
Se6 Re3 Se5 90.67(5) . .
P3 Re3 Se1 91.99(10) . .
Se6 Re3 Se1 175.95(5) . .
Se5 Re3 Se1 90.50(5) . .
P3 Re3 Se2 97.09(11) . .
Se6 Re3 Se2 89.22(5) . .
Se5 Re3 Se2 176.01(5) . .
Se1 Re3 Se2 89.35(5) . .
P3 Re3 Re2 131.06(10) . .
Se6 Re3 Re2 119.15(4) . .
Se5 Re3 Re2 58.38(4) . .
Se1 Re3 Re2 58.47(4) . .
Se2 Re3 Re2 118.36(4) . .
P3 Re3 Re4 138.68(10) . .
Se6 Re3 Re4 58.29(4) . .
Se5 Re3 Re4 118.40(4) . .
Se1 Re3 Re4 117.82(4) . .
Se2 Re3 Re4 58.33(4) . .
Re2 Re3 Re4 90.06(2) . .
P3 Re3 Re1 138.44(10) . .
Se6 Re3 Re1 117.96(4) . .
Se5 Re3 Re1 118.49(4) . .
Se1 Re3 Re1 58.16(4) . .
Se2 Re3 Re1 58.23(4) . .
Re2 Re3 Re1 60.13(2) . .
Re4 Re3 Re1 59.66(2) . .
P3 Re3 Re6 130.50(10) . .
Se6 Re3 Re6 58.45(4) . .
Se5 Re3 Re6 57.94(4) . .
Se1 Re3 Re6 119.21(4) . .
Se2 Re3 Re6 118.84(4) . .
Re2 Re3 Re6 60.75(2) . .
Re4 Re3 Re6 60.51(2) . .
Re1 Re3 Re6 90.85(2) . .
P4 Re4 Se7 92.82(10) . .
P4 Re4 Se6 94.50(11) . .
Se7 Re4 Se6 90.26(5) . .
P4 Re4 Se2 90.92(10) . .
Se7 Re4 Se2 176.24(5) . .
Se6 Re4 Se2 89.14(5) . .
P4 Re4 Se3 89.72(11) . .
Se7 Re4 Se3 89.37(5) . .
Se6 Re4 Se3 175.78(5) . .
Se2 Re4 Se3 90.95(5) . .
P4 Re4 Re1 132.16(10) . .
Se7 Re4 Re1 118.73(4) . .
Se6 Re4 Re1 118.36(4) . .
Se2 Re4 Re1 58.51(4) . .
Se3 Re4 Re1 58.36(4) . .
P4 Re4 Re5 134.10(10) . .
Se7 Re4 Re5 58.45(4) . .
Se6 Re4 Re5 118.24(4) . .
Se2 Re4 Re5 118.75(4) . .
Se3 Re4 Re5 58.17(4) . .
Re1 Re4 Re5 60.28(2) . .
P4 Re4 Re3 136.15(10) . .
Se7 Re4 Re3 118.21(4) . .
Se6 Re4 Re3 58.02(4) . .
Se2 Re4 Re3 58.47(4) . .
Se3 Re4 Re3 118.64(4) . .
Re1 Re4 Re3 60.34(2) . .
Re5 Re4 Re3 89.67(2) . .
P4 Re4 Re6 136.87(10) . .
Se7 Re4 Re6 58.23(4) . .
Se6 Re4 Re6 58.19(4) . .
Se2 Re4 Re6 118.48(4) . .
Se3 Re4 Re6 118.27(4) . .
Re1 Re4 Re6 90.95(2) . .
Re5 Re4 Re6 60.10(2) . .
Re3 Re4 Re6 60.01(2) . .
P5 Re5 Se8 89.60(10) . .
P5 Re5 Se3 93.91(10) . .
Se8 Re5 Se3 176.44(5) . .
P5 Re5 Se7 91.90(10) . .
Se8 Re5 Se7 91.04(5) . .
Se3 Re5 Se7 89.46(5) . .
P5 Re5 Se4 92.27(10) . .
Se8 Re5 Se4 89.66(5) . .
Se3 Re5 Se4 89.59(5) . .
Se7 Re5 Se4 175.78(5) . .
P5 Re5 Re2 133.50(10) . .
Se8 Re5 Re2 58.37(4) . .
Se3 Re5 Re2 118.41(4) . .
Se7 Re5 Re2 118.84(4) . .
Se4 Re5 Re2 58.26(4) . .
P5 Re5 Re4 136.50(10) . .
Se8 Re5 Re4 118.80(4) . .
Se3 Re5 Re4 58.69(4) . .
Se7 Re5 Re4 58.08(4) . .
Se4 Re5 Re4 118.06(4) . .
Re2 Re5 Re4 89.96(2) . .
P5 Re5 Re1 136.63(10) . .
Se8 Re5 Re1 118.45(4) . .
Se3 Re5 Re1 58.32(4) . .
Se7 Re5 Re1 117.81(4) . .
Se4 Re5 Re1 58.34(4) . .
Re2 Re5 Re1 60.09(2) . .
Re4 Re5 Re1 59.732(19) . .
P5 Re5 Re6 132.47(10) . .
Se8 Re5 Re6 58.35(4) . .
Se3 Re5 Re6 119.19(4) . .
Se7 Re5 Re6 58.26(4) . .
Se4 Re5 Re6 118.89(4) . .
Re2 Re5 Re6 60.63(2) . .
Re4 Re5 Re6 60.50(2) . .
Re1 Re5 Re6 90.86(2) . .
C1 Re6 Se5 91.5(4) . .
C1 Re6 Se8 93.6(3) . .
Se5 Re6 Se8 89.03(5) . .
C1 Re6 Se6 93.1(3) . .
Se5 Re6 Se6 90.28(5) . .
Se8 Re6 Se6 173.27(5) . .
C1 Re6 Se7 94.5(4) . .
Se5 Re6 Se7 173.97(5) . .
Se8 Re6 Se7 90.41(5) . .
Se6 Re6 Se7 89.57(5) . .
C1 Re6 Re3 134.4(4) . .
Se5 Re6 Re3 58.09(4) . .
Se8 Re6 Re3 116.61(4) . .
Se6 Re6 Re3 57.68(4) . .
Se7 Re6 Re3 117.07(4) . .
C1 Re6 Re5 136.6(4) . .
Se5 Re6 Re5 116.95(4) . .
Se8 Re6 Re5 57.62(4) . .
Se6 Re6 Re5 117.06(4) . .
Se7 Re6 Re5 58.01(4) . .
Re3 Re6 Re5 88.97(2) . .
C1 Re6 Re4 136.4(4) . .
Se5 Re6 Re4 117.54(4) . .
Se8 Re6 Re4 116.98(4) . .
Se6 Re6 Re4 57.69(4) . .
Se7 Re6 Re4 57.61(4) . .
Re3 Re6 Re4 59.49(2) . .
Re5 Re6 Re4 59.40(2) . .
C1 Re6 Re2 135.1(4) . .
Se5 Re6 Re2 57.81(4) . .
Se8 Re6 Re2 57.62(4) . .
Se6 Re6 Re2 116.65(4) . .
Se7 Re6 Re2 117.10(4) . .
Re3 Re6 Re2 59.01(2) . .
Re5 Re6 Re2 59.15(2) . .
Re4 Re6 Re2 88.48(2) . .
Re2 Se1 Re1 63.36(4) . .
Re2 Se1 Re3 62.78(4) . .
Re1 Se1 Re3 63.49(4) . .
Re4 Se2 Re1 63.00(4) . .
Re4 Se2 Re3 63.19(4) . .
Re1 Se2 Re3 63.42(4) . .
Re5 Se3 Re1 63.49(4) . .
Re5 Se3 Re4 63.14(4) . .
Re1 Se3 Re4 62.91(4) . .
Re2 Se4 Re5 63.10(4) . .
Re2 Se4 Re1 63.40(4) . .
Re5 Se4 Re1 63.40(4) . .
Re6 Se5 Re2 64.39(4) . .
Re6 Se5 Re3 63.97(4) . .
Re2 Se5 Re3 63.08(4) . .
Re3 Se6 Re4 63.69(4) . .
Re3 Se6 Re6 63.87(4) . .
Re4 Se6 Re6 64.12(4) . .
Re4 Se7 Re5 63.47(4) . .
Re4 Se7 Re6 64.16(4) . .
Re5 Se7 Re6 63.73(4) . .
Re5 Se8 Re2 63.46(4) . .
Re5 Se8 Re6 64.03(4) . .
Re2 Se8 Re6 64.25(4) . .
C11 P1 C15 100.7(8) . .
C11 P1 C13 102.8(8) . .
C15 P1 C13 107.4(8) . .
C11 P1 Re1 114.8(5) . .
C15 P1 Re1 117.2(6) . .
C13 P1 Re1 112.3(6) . .
C23 P2 C21 105.3(9) . .
C23 P2 C25 101.9(9) . .
C21 P2 C25 104.2(8) . .
C23 P2 Re2 115.5(5) . .
C21 P2 Re2 110.3(5) . .
C25 P2 Re2 118.4(6) . .
C35 P3 C33 103.7(8) . .
C35 P3 C31 101.5(8) . .
C33 P3 C31 102.9(7) . .
C35 P3 Re3 116.2(6) . .
C33 P3 Re3 114.4(5) . .
C31 P3 Re3 116.2(5) . .
C45 P4 C41 104.9(8) . .
C45 P4 C43 102.3(8) . .
C41 P4 C43 104.0(7) . .
C45 P4 Re4 115.7(6) . .
C41 P4 Re4 113.0(5) . .
C43 P4 Re4 115.5(6) . .
C51 P5 C55 102.7(8) . .
C51 P5 C53 100.2(9) . .
C55 P5 C53 106.3(9) . .
C51 P5 Re5 116.8(6) . .
C55 P5 Re5 113.8(5) . .
C53 P5 Re5 115.3(6) . .
C1 N1 C61 131.5(12) . .
C1 N1 C2 114.6(12) . .
C61 N1 C2 113.9(11) . .
C1 N2 C3 118.1(15) . .
C1 N2 C71 128.9(14) . .
C3 N2 C71 112.4(14) . .
N2 C1 N1 103.6(13) . .
N2 C1 Re6 128.9(11) . .
N1 C1 Re6 127.4(10) . .
N1 C2 C3 101.5(12) . .
N2 C3 C2 101.3(15) . .
C12 C11 P1 115.4(12) . .
C14 C13 P1 114.2(12) . .
C16 C15 P1 116.7(14) . .
C22 C21 P2 116.9(11) . .
C24 C23 P2 113.9(14) . .
C26 C25 P2 116.5(12) . .
C32 C31 P3 114.1(11) . .
C34 C33 P3 118.4(12) . .
C36 C35 P3 120.5(13) . .
C42 C41 P4 115.0(13) . .
C44 C43 P4 115.8(13) . .
C46 C45 P4 116.5(12) . .
C52 C51 P5 121.8(14) . .
C54 C53 P5 111.8(15) . .
C56 C55 P5 115.7(12) . .
C66 C61 C62 121.1(15) . .
C66 C61 N1 119.2(14) . .
C62 C61 N1 119.2(13) . .
C63 C62 C61 115.9(15) . .
C63 C62 C67 120.1(16) . .
C61 C62 C67 124.0(14) . .
C62 C63 C64 123.8(18) . .
C65 C64 C63 116.4(17) . .
C65 C64 C68 124(2) . .
C63 C64 C68 119(2) . .
C64 C65 C66 122.8(19) . .
C61 C66 C65 119.7(18) . .
C61 C66 C69 120.3(17) . .
C65 C66 C69 119.6(17) . .
C76 C71 C72 122.6(15) . .
C76 C71 N2 120.3(16) . .
C72 C71 N2 116.3(15) . .
C71 C72 C73 115.8(15) . .
C71 C72 C77 122.2(16) . .
C73 C72 C77 121.8(17) . .
C74 C73 C72 122.4(18) . .
C73 C74 C75 119.4(17) . .
C73 C74 C78 122(2) . .
C75 C74 C78 118.9(18) . .
C76 C75 C74 122.2(17) . .
C75 C76 C71 117.4(18) . .
C75 C76 C79 121.0(17) . .
C71 C76 C79 121.5(16) . .
O2 S1 O1 110.1(9) . .
O2 S1 O3 111.9(9) . .
O1 S1 O3 115.7(9) . .
O2 S1 C81 105.7(8) . .
O1 S1 C81 105.8(8) . .
O3 S1 C81 106.9(8) . .
C86 C81 C82 117.2(17) . .
C86 C81 S1 123.7(14) . .
C82 C81 S1 119.1(14) . .
C81 C82 C83 120.1(19) . .
C84 C83 C82 121(2) . .
C85 C84 C83 118.0(18) . .
C85 C84 C87 122(2) . .
C83 C84 C87 120(2) . .
C84 C85 C86 120(2) . .
C81 C86 C85 124(2) . .
O5 S2 O4 113.1(8) . .
O5 S2 O6 112.8(8) . .
O4 S2 O6 112.8(8) . .
O5 S2 C91 105.5(8) . .
O4 S2 C91 105.6(8) . .
O6 S2 C91 106.2(7) . .
C92 C91 C96 119.6(16) . .
C92 C91 S2 119.9(13) . .
C96 C91 S2 120.5(13) . .
C91 C92 C93 119.2(15) . .
C94 C93 C92 120.1(17) . .
C93 C94 C95 119.4(17) . .
C93 C94 C97 116.3(19) . .
C95 C94 C97 124.3(19) . .
C96 C95 C94 120.3(19) . .
C95 C96 C91 121.3(18) . .

loop_
_geom_bond_atom_site_label_1
_geom_bond_atom_site_label_2
_geom_bond_distance
_geom_bond_site_symmetry_2
Re1 P1 2.478(4) .
Re1 Se1 2.5154(15) .
Re1 Se3 2.5165(15) .
Re1 Se2 2.5187(16) .
Re1 Se4 2.5190(15) .
Re1 Re4 2.6316(8) .
Re1 Re2 2.6408(8) .
Re1 Re5 2.6462(8) .
Re1 Re3 2.6495(8) .
Re2 P2 2.477(4) .
Re2 Se8 2.5016(16) .
Re2 Se5 2.5038(16) .
Re2 Se4 2.5062(15) .
Re2 Se1 2.5129(16) .
Re2 Re3 2.6215(8) .
Re2 Re5 2.6283(8) .
Re2 Re6 2.6681(8) .
Re3 P3 2.462(4) .
Re3 Se6 2.4987(15) .
Re3 Se5 2.5078(15) .
Re3 Se1 2.5204(15) .
Re3 Se2 2.5217(15) .
Re3 Re4 2.6405(8) .
Re3 Re6 2.6545(8) .
Re4 P4 2.474(4) .
Re4 Se7 2.5030(15) .
Re4 Se6 2.5061(16) .
Re4 Se2 2.5180(15) .
Re4 Se3 2.5266(15) .
Re4 Re5 2.6384(8) .
Re4 Re6 2.6678(8) .
Re5 P5 2.469(4) .
Re5 Se8 2.4961(15) .
Re5 Se3 2.5128(15) .
Re5 Se7 2.5131(15) .
Re5 Se4 2.5166(15) .
Re5 Re6 2.6571(8) .
Re6 C1 2.248(16) .
Re6 Se5 2.5036(16) .
Re6 Se8 2.5159(16) .
Re6 Se6 2.5197(15) .
Re6 Se7 2.5201(15) .
P1 C11 1.792(15) .
P1 C15 1.83(2) .
P1 C13 1.863(16) .
P2 C23 1.792(19) .
P2 C21 1.816(16) .
P2 C25 1.845(16) .
P3 C35 1.787(18) .
P3 C33 1.826(17) .
P3 C31 1.837(16) .
P4 C45 1.801(17) .
P4 C41 1.824(16) .
P4 C43 1.838(17) .
P5 C51 1.813(17) .
P5 C55 1.824(17) .
P5 C53 1.87(2) .
N1 C1 1.345(19) .
N1 C61 1.443(18) .
N1 C2 1.502(18) .
N2 C1 1.33(2) .
N2 C3 1.44(2) .
N2 C71 1.49(2) .
C2 C3 1.51(2) .
C11 C12 1.51(2) .
C13 C14 1.54(2) .
C15 C16 1.48(3) .
C21 C22 1.53(2) .
C23 C24 1.54(3) .
C25 C26 1.50(3) .
C31 C32 1.54(2) .
C33 C34 1.48(2) .
C35 C36 1.50(2) .
C41 C42 1.54(2) .
C43 C44 1.52(3) .
C45 C46 1.53(3) .
C51 C52 1.42(3) .
C53 C54 1.50(3) .
C55 C56 1.51(2) .
C61 C66 1.36(2) .
C61 C62 1.40(2) .
C62 C63 1.40(2) .
C62 C67 1.46(2) .
C63 C64 1.40(3) .
C64 C65 1.35(3) .
C64 C68 1.49(3) .
C65 C66 1.38(3) .
C66 C69 1.54(3) .
C71 C76 1.39(2) .
C71 C72 1.40(3) .
C72 C73 1.41(3) .
C72 C77 1.48(2) .
C73 C74 1.35(3) .
C74 C75 1.38(3) .
C74 C78 1.52(3) .
C75 C76 1.37(2) .
C76 C79 1.48(3) .
S1 O2 1.438(13) .
S1 O1 1.450(15) .
S1 O3 1.469(13) .
S1 C81 1.762(16) .
C81 C86 1.33(2) .
C81 C82 1.39(3) .
C82 C83 1.40(3) .
C83 C84 1.38(3) .
C84 C85 1.37(3) .
C84 C87 1.50(3) .
C85 C86 1.37(3) .
S2 O5 1.439(13) .
S2 O4 1.445(13) .
S2 O6 1.467(13) .
S2 C91 1.803(18) .
C91 C92 1.38(2) .
C91 C96 1.40(2) .
C92 C93 1.40(2) .
C93 C94 1.37(3) .
C94 C95 1.41(3) .
C94 C97 1.53(2) .
C95 C96 1.33(3) .

loop_
_geom_torsion_atom_site_label_1
_geom_torsion_atom_site_label_2
_geom_torsion_atom_site_label_3
_geom_torsion_atom_site_label_4
_geom_torsion
_geom_torsion_site_symmetry_1
_geom_torsion_site_symmetry_2
_geom_torsion_site_symmetry_3
_geom_torsion_site_symmetry_4
P1 Re1 Re2 P2 -1.9(2) . . . .
Se1 Re1 Re2 P2 56.21(14) . . . .
Se3 Re1 Re2 P2 -125.77(14) . . . .
Se2 Re1 Re2 P2 126.57(14) . . . .
Se4 Re1 Re2 P2 -55.74(14) . . . .
Re4 Re1 Re2 P2 -179.74(14) . . . .
Re5 Re1 Re2 P2 -125.06(14) . . . .
Re3 Re1 Re2 P2 125.65(14) . . . .
P1 Re1 Re2 Se8 124.19(15) . . . .
Se1 Re1 Re2 Se8 -177.73(6) . . . .
Se3 Re1 Re2 Se8 0.29(7) . . . .
Se2 Re1 Re2 Se8 -107.37(6) . . . .
Se4 Re1 Re2 Se8 70.31(6) . . . .
Re4 Re1 Re2 Se8 -53.68(5) . . . .
Re5 Re1 Re2 Se8 1.00(4) . . . .
Re3 Re1 Re2 Se8 -108.29(5) . . . .
P1 Re1 Re2 Se5 -129.22(15) . . . .
Se1 Re1 Re2 Se5 -71.15(6) . . . .
Se3 Re1 Re2 Se5 106.87(6) . . . .
Se2 Re1 Re2 Se5 -0.79(7) . . . .
Se4 Re1 Re2 Se5 176.90(6) . . . .
Re4 Re1 Re2 Se5 52.90(5) . . . .
Re5 Re1 Re2 Se5 107.58(5) . . . .
Re3 Re1 Re2 Se5 -1.71(5) . . . .
P1 Re1 Re2 Se4 53.88(15) . . . .
Se1 Re1 Re2 Se4 111.96(6) . . . .
Se3 Re1 Re2 Se4 -70.03(6) . . . .
Se2 Re1 Re2 Se4 -177.69(6) . . . .
Re4 Re1 Re2 Se4 -124.00(4) . . . .
Re5 Re1 Re2 Se4 -69.31(4) . . . .
Re3 Re1 Re2 Se4 -178.60(4) . . . .
P1 Re1 Re2 Se1 -58.08(15) . . . .
Se3 Re1 Re2 Se1 178.01(6) . . . .
Se2 Re1 Re2 Se1 70.35(6) . . . .
Se4 Re1 Re2 Se1 -111.96(6) . . . .
Re4 Re1 Re2 Se1 124.05(4) . . . .
Re5 Re1 Re2 Se1 178.73(5) . . . .
Re3 Re1 Re2 Se1 69.44(4) . . . .
P1 Re1 Re2 Re3 -127.52(15) . . . .
Se1 Re1 Re2 Re3 -69.44(4) . . . .
Se3 Re1 Re2 Re3 108.57(5) . . . .
Se2 Re1 Re2 Re3 0.91(4) . . . .
Se4 Re1 Re2 Re3 178.60(4) . . . .
Re4 Re1 Re2 Re3 54.61(2) . . . .
Re5 Re1 Re2 Re3 109.29(2) . . . .
P1 Re1 Re2 Re5 123.19(14) . . . .
Se1 Re1 Re2 Re5 -178.73(5) . . . .
Se3 Re1 Re2 Re5 -0.72(4) . . . .
Se2 Re1 Re2 Re5 -108.38(4) . . . .
Se4 Re1 Re2 Re5 69.31(4) . . . .
Re4 Re1 Re2 Re5 -54.68(2) . . . .
Re3 Re1 Re2 Re5 -109.29(2) . . . .
P1 Re1 Re2 Re6 177.79(14) . . . .
Se1 Re1 Re2 Re6 -124.13(5) . . . .
Se3 Re1 Re2 Re6 53.88(5) . . . .
Se2 Re1 Re2 Re6 -53.78(5) . . . .
Se4 Re1 Re2 Re6 123.91(4) . . . .
Re4 Re1 Re2 Re6 -0.08(3) . . . .
Re5 Re1 Re2 Re6 54.60(2) . . . .
Re3 Re1 Re2 Re6 -54.69(2) . . . .
P2 Re2 Re3 P3 6.8(2) . . . .
Se8 Re2 Re3 P3 -121.45(14) . . . .
Se5 Re2 Re3 P3 -51.65(14) . . . .
Se4 Re2 Re3 P3 131.46(14) . . . .
Se1 Re2 Re3 P3 61.28(14) . . . .
Re5 Re2 Re3 P3 -174.83(13) . . . .
Re1 Re2 Re3 P3 130.10(13) . . . .
Re6 Re2 Re3 P3 -119.95(13) . . . .
P2 Re2 Re3 Se6 129.31(15) . . . .
Se8 Re2 Re3 Se6 1.07(7) . . . .
Se5 Re2 Re3 Se6 70.87(6) . . . .
Se4 Re2 Re3 Se6 -106.02(6) . . . .
Se1 Re2 Re3 Se6 -176.20(6) . . . .
Re5 Re2 Re3 Se6 -52.31(5) . . . .
Re1 Re2 Re3 Se6 -107.38(5) . . . .
Re6 Re2 Re3 Se6 2.57(4) . . . .
P2 Re2 Re3 Se5 58.44(15) . . . .
Se8 Re2 Re3 Se5 -69.80(6) . . . .
Se4 Re2 Re3 Se5 -176.89(6) . . . .
Se1 Re2 Re3 Se5 112.93(6) . . . .
Re5 Re2 Re3 Se5 -123.18(5) . . . .
Re1 Re2 Re3 Se5 -178.25(5) . . . .
Re6 Re2 Re3 Se5 -68.30(4) . . . .
P2 Re2 Re3 Se1 -54.49(15) . . . .
Se8 Re2 Re3 Se1 177.27(6) . . . .
Se5 Re2 Re3 Se1 -112.93(6) . . . .
Se4 Re2 Re3 Se1 70.18(6) . . . .
Re5 Re2 Re3 Se1 123.88(4) . . . .
Re1 Re2 Re3 Se1 68.82(4) . . . .
Re6 Re2 Re3 Se1 178.77(4) . . . .
P2 Re2 Re3 Se2 -124.23(15) . . . .
Se8 Re2 Re3 Se2 107.53(6) . . . .
Se5 Re2 Re3 Se2 177.33(6) . . . .
Se4 Re2 Re3 Se2 0.44(6) . . . .
Se1 Re2 Re3 Se2 -69.74(6) . . . .
Re5 Re2 Re3 Se2 54.15(5) . . . .
Re1 Re2 Re3 Se2 -0.92(4) . . . .
Re6 Re2 Re3 Se2 109.03(5) . . . .
P2 Re2 Re3 Re4 -177.65(14) . . . .
Se8 Re2 Re3 Re4 54.11(5) . . . .
Se5 Re2 Re3 Re4 123.91(5) . . . .
Se4 Re2 Re3 Re4 -52.98(5) . . . .
Se1 Re2 Re3 Re4 -123.16(4) . . . .
Re5 Re2 Re3 Re4 0.73(3) . . . .
Re1 Re2 Re3 Re4 -54.34(2) . . . .
Re6 Re2 Re3 Re4 55.61(2) . . . .
P2 Re2 Re3 Re1 -123.31(15) . . . .
Se8 Re2 Re3 Re1 108.45(5) . . . .
Se5 Re2 Re3 Re1 178.25(5) . . . .
Se4 Re2 Re3 Re1 1.36(4) . . . .
Se1 Re2 Re3 Re1 -68.82(4) . . . .
Re5 Re2 Re3 Re1 55.07(2) . . . .
Re6 Re2 Re3 Re1 109.95(2) . . . .
P2 Re2 Re3 Re6 126.74(15) . . . .
Se8 Re2 Re3 Re6 -1.50(4) . . . .
Se5 Re2 Re3 Re6 68.30(4) . . . .
Se4 Re2 Re3 Re6 -108.59(5) . . . .
Se1 Re2 Re3 Re6 -178.77(4) . . . .
Re5 Re2 Re3 Re6 -54.88(2) . . . .
Re1 Re2 Re3 Re6 -109.95(2) . . . .
P1 Re1 Re3 P3 8.0(2) . . . .
Se1 Re1 Re3 P3 -50.30(16) . . . .
Se3 Re1 Re3 P3 133.28(16) . . . .
Se2 Re1 Re3 P3 61.34(16) . . . .
Se4 Re1 Re3 P3 -120.95(16) . . . .
Re4 Re1 Re3 P3 130.67(15) . . . .
Re2 Re1 Re3 P3 -119.61(15) . . . .
Re5 Re1 Re3 P3 -174.13(15) . . . .
P1 Re1 Re3 Se6 -123.04(15) . . . .
Se1 Re1 Re3 Se6 178.65(6) . . . .
Se3 Re1 Re3 Se6 2.23(7) . . . .
Se2 Re1 Re3 Se6 -69.71(6) . . . .
Se4 Re1 Re3 Se6 108.00(6) . . . .
Re4 Re1 Re3 Se6 -0.38(4) . . . .
Re2 Re1 Re3 Se6 109.34(5) . . . .
Re5 Re1 Re3 Se6 54.82(5) . . . .
P1 Re1 Re3 Se5 129.32(15) . . . .
Se1 Re1 Re3 Se5 71.01(6) . . . .
Se3 Re1 Re3 Se5 -105.41(6) . . . .
Se2 Re1 Re3 Se5 -177.35(6) . . . .
Se4 Re1 Re3 Se5 0.36(6) . . . .
Re4 Re1 Re3 Se5 -108.03(5) . . . .
Re2 Re1 Re3 Se5 1.70(5) . . . .
Re5 Re1 Re3 Se5 -52.82(5) . . . .
P1 Re1 Re3 Se1 58.31(15) . . . .
Se3 Re1 Re3 Se1 -176.42(6) . . . .
Se2 Re1 Re3 Se1 111.64(6) . . . .
Se4 Re1 Re3 Se1 -70.65(6) . . . .
Re4 Re1 Re3 Se1 -179.04(5) . . . .
Re2 Re1 Re3 Se1 -69.32(4) . . . .
Re5 Re1 Re3 Se1 -123.84(4) . . . .
P1 Re1 Re3 Se2 -53.33(15) . . . .
Se1 Re1 Re3 Se2 -111.64(6) . . . .
Se3 Re1 Re3 Se2 71.94(6) . . . .
Se4 Re1 Re3 Se2 177.71(6) . . . .
Re4 Re1 Re3 Se2 69.33(4) . . . .
Re2 Re1 Re3 Se2 179.05(4) . . . .
Re5 Re1 Re3 Se2 124.53(4) . . . .
P1 Re1 Re3 Re2 127.63(15) . . . .
Se1 Re1 Re3 Re2 69.32(4) . . . .
Se3 Re1 Re3 Re2 -107.11(5) . . . .
Se2 Re1 Re3 Re2 -179.05(4) . . . .
Se4 Re1 Re3 Re2 -1.34(4) . . . .
Re4 Re1 Re3 Re2 -109.72(3) . . . .
Re5 Re1 Re3 Re2 -54.52(2) . . . .
P1 Re1 Re3 Re4 -122.65(15) . . . .
Se1 Re1 Re3 Re4 179.04(5) . . . .
Se3 Re1 Re3 Re4 2.61(4) . . . .
Se2 Re1 Re3 Re4 -69.33(4) . . . .
Se4 Re1 Re3 Re4 108.39(5) . . . .
Re2 Re1 Re3 Re4 109.72(3) . . . .
Re5 Re1 Re3 Re4 55.20(2) . . . .
P1 Re1 Re3 Re6 -177.26(14) . . . .
Se1 Re1 Re3 Re6 124.43(4) . . . .
Se3 Re1 Re3 Re6 -52.00(5) . . . .
Se2 Re1 Re3 Re6 -123.94(4) . . . .
Se4 Re1 Re3 Re6 53.78(5) . . . .
Re4 Re1 Re3 Re6 -54.61(2) . . . .
Re2 Re1 Re3 Re6 55.11(2) . . . .
Re5 Re1 Re3 Re6 0.59(3) . . . .
P1 Re1 Re4 P4 0.72(19) . . . .
Se1 Re1 Re4 P4 -128.08(14) . . . .
Se3 Re1 Re4 P4 55.54(14) . . . .
Se2 Re1 Re4 P4 -58.05(14) . . . .
Se4 Re1 Re4 P4 125.74(14) . . . .
Re2 Re1 Re4 P4 178.73(13) . . . .
Re5 Re1 Re4 P4 124.34(14) . . . .
Re3 Re1 Re4 P4 -127.14(14) . . . .
P1 Re1 Re4 Se7 -124.18(14) . . . .
Se1 Re1 Re4 Se7 107.02(6) . . . .
Se3 Re1 Re4 Se7 -69.37(6) . . . .
Se2 Re1 Re4 Se7 177.05(6) . . . .
Se4 Re1 Re4 Se7 0.83(7) . . . .
Re2 Re1 Re4 Se7 53.82(5) . . . .
Re5 Re1 Re4 Se7 -0.56(4) . . . .
Re3 Re1 Re4 Se7 107.95(5) . . . .
P1 Re1 Re4 Se6 128.25(14) . . . .
Se1 Re1 Re4 Se6 -0.55(6) . . . .
Se3 Re1 Re4 Se6 -176.93(6) . . . .
Se2 Re1 Re4 Se6 69.48(6) . . . .
Se4 Re1 Re4 Se6 -106.73(6) . . . .
Re2 Re1 Re4 Se6 -53.74(5) . . . .
Re5 Re1 Re4 Se6 -108.13(5) . . . .
Re3 Re1 Re4 Se6 0.38(4) . . . .
P1 Re1 Re4 Se2 58.77(14) . . . .
Se1 Re1 Re4 Se2 -70.02(6) . . . .
Se3 Re1 Re4 Se2 113.59(6) . . . .
Se4 Re1 Re4 Se2 -176.21(6) . . . .
Re2 Re1 Re4 Se2 -123.22(4) . . . .
Re5 Re1 Re4 Se2 -177.60(5) . . . .
Re3 Re1 Re4 Se2 -69.09(4) . . . .
P1 Re1 Re4 Se3 -54.82(14) . . . .
Se1 Re1 Re4 Se3 176.39(6) . . . .
Se2 Re1 Re4 Se3 -113.59(6) . . . .
Se4 Re1 Re4 Se3 70.20(6) . . . .
Re2 Re1 Re4 Se3 123.19(4) . . . .
Re5 Re1 Re4 Se3 68.81(4) . . . .
Re3 Re1 Re4 Se3 177.32(5) . . . .
P1 Re1 Re4 Re5 -123.63(14) . . . .
Se1 Re1 Re4 Re5 107.58(5) . . . .
Se3 Re1 Re4 Re5 -68.81(4) . . . .
Se2 Re1 Re4 Re5 177.60(5) . . . .
Se4 Re1 Re4 Re5 1.39(4) . . . .
Re2 Re1 Re4 Re5 54.38(2) . . . .
Re3 Re1 Re4 Re5 108.51(3) . . . .
P1 Re1 Re4 Re3 127.86(14) . . . .
Se1 Re1 Re4 Re3 -0.93(4) . . . .
Se3 Re1 Re4 Re3 -177.32(5) . . . .
Se2 Re1 Re4 Re3 69.09(4) . . . .
Se4 Re1 Re4 Re3 -107.12(5) . . . .
Re2 Re1 Re4 Re3 -54.13(2) . . . .
Re5 Re1 Re4 Re3 -108.51(3) . . . .
P1 Re1 Re4 Re6 -177.93(13) . . . .
Se1 Re1 Re4 Re6 53.28(5) . . . .
Se3 Re1 Re4 Re6 -123.11(4) . . . .
Se2 Re1 Re4 Re6 123.30(5) . . . .
Se4 Re1 Re4 Re6 -52.91(5) . . . .
Re2 Re1 Re4 Re6 0.08(3) . . . .
Re5 Re1 Re4 Re6 -54.30(2) . . . .
Re3 Re1 Re4 Re6 54.21(2) . . . .
P3 Re3 Re4 P4 -8.9(2) . . . .
Se6 Re3 Re4 P4 -58.92(15) . . . .
Se5 Re3 Re4 P4 -130.34(15) . . . .
Se1 Re3 Re4 P4 122.40(15) . . . .
Se2 Re3 Re4 P4 52.32(15) . . . .
Re2 Re3 Re4 P4 176.20(14) . . . .
Re1 Re3 Re4 P4 121.48(14) . . . .
Re6 Re3 Re4 P4 -127.99(14) . . . .
P3 Re3 Re4 Se7 120.85(16) . . . .
Se6 Re3 Re4 Se7 70.80(6) . . . .
Se5 Re3 Re4 Se7 -0.62(7) . . . .
Se1 Re3 Re4 Se7 -107.87(6) . . . .
Se2 Re3 Re4 Se7 -177.96(6) . . . .
Re2 Re3 Re4 Se7 -54.08(5) . . . .
Re1 Re3 Re4 Se7 -108.80(5) . . . .
Re6 Re3 Re4 Se7 1.73(4) . . . .
P3 Re3 Re4 Se6 50.04(16) . . . .
Se5 Re3 Re4 Se6 -71.43(6) . . . .
Se1 Re3 Re4 Se6 -178.68(6) . . . .
Se2 Re3 Re4 Se6 111.24(6) . . . .
Re2 Re3 Re4 Se6 -124.89(4) . . . .
Re1 Re3 Re4 Se6 -179.60(5) . . . .
Re6 Re3 Re4 Se6 -69.07(4) . . . .
P3 Re3 Re4 Se2 -61.19(16) . . . .
Se6 Re3 Re4 Se2 -111.24(6) . . . .
Se5 Re3 Re4 Se2 177.34(6) . . . .
Se1 Re3 Re4 Se2 70.09(6) . . . .
Re2 Re3 Re4 Se2 123.88(5) . . . .
Re1 Re3 Re4 Se2 69.16(4) . . . .
Re6 Re3 Re4 Se2 179.69(5) . . . .
P3 Re3 Re4 Se3 -132.96(16) . . . .
Se6 Re3 Re4 Se3 177.00(6) . . . .
Se5 Re3 Re4 Se3 105.57(6) . . . .
Se1 Re3 Re4 Se3 -1.68(7) . . . .
Se2 Re3 Re4 Se3 -71.76(6) . . . .
Re2 Re3 Re4 Se3 52.11(5) . . . .
Re1 Re3 Re4 Se3 -2.60(4) . . . .
Re6 Re3 Re4 Se3 107.93(5) . . . .
P3 Re3 Re4 Re1 -130.35(15) . . . .
Se6 Re3 Re4 Re1 179.60(5) . . . .
Se5 Re3 Re4 Re1 108.18(5) . . . .
Se1 Re3 Re4 Re1 0.92(4) . . . .
Se2 Re3 Re4 Re1 -69.16(4) . . . .
Re2 Re3 Re4 Re1 54.72(2) . . . .
Re6 Re3 Re4 Re1 110.53(3) . . . .
P3 Re3 Re4 Re5 174.20(15) . . . .
Se6 Re3 Re4 Re5 124.16(4) . . . .
Se5 Re3 Re4 Re5 52.73(5) . . . .
Se1 Re3 Re4 Re5 -54.52(5) . . . .
Se2 Re3 Re4 Re5 -124.60(4) . . . .
Re2 Re3 Re4 Re5 -0.73(3) . . . .
Re1 Re3 Re4 Re5 -55.44(2) . . . .
Re6 Re3 Re4 Re5 55.09(2) . . . .
P3 Re3 Re4 Re6 119.12(15) . . . .
Se6 Re3 Re4 Re6 69.07(4) . . . .
Se5 Re3 Re4 Re6 -2.35(4) . . . .
Se1 Re3 Re4 Re6 -109.60(5) . . . .
Se2 Re3 Re4 Re6 -179.69(5) . . . .
Re2 Re3 Re4 Re6 -55.81(2) . . . .
Re1 Re3 Re4 Re6 -110.53(3) . . . .
P2 Re2 Re5 P5 -4.4(2) . . . .
Se8 Re2 Re5 P5 53.43(14) . . . .
Se5 Re2 Re5 P5 123.23(14) . . . .
Se4 Re2 Re5 P5 -58.47(14) . . . .
Se1 Re2 Re5 P5 -128.84(14) . . . .
Re3 Re2 Re5 P5 177.19(14) . . . .
Re1 Re2 Re5 P5 -127.61(14) . . . .
Re6 Re2 Re5 P5 122.29(14) . . . .
P2 Re2 Re5 Se8 -57.85(15) . . . .
Se5 Re2 Re5 Se8 69.80(6) . . . .
Se4 Re2 Re5 Se8 -111.89(6) . . . .
Se1 Re2 Re5 Se8 177.73(6) . . . .
Re3 Re2 Re5 Se8 123.76(4) . . . .
Re1 Re2 Re5 Se8 178.96(5) . . . .
Re6 Re2 Re5 Se8 68.86(4) . . . .
P2 Re2 Re5 Se3 123.90(15) . . . .
Se8 Re2 Re5 Se3 -178.24(6) . . . .
Se5 Re2 Re5 Se3 -108.44(6) . . . .
Se4 Re2 Re5 Se3 69.86(6) . . . .
Se1 Re2 Re5 Se3 -0.51(7) . . . .
Re3 Re2 Re5 Se3 -54.48(5) . . . .
Re1 Re2 Re5 Se3 0.72(4) . . . .
Re6 Re2 Re5 Se3 -109.38(5) . . . .
P2 Re2 Re5 Se7 -129.50(15) . . . .
Se8 Re2 Re5 Se7 -71.65(6) . . . .
Se5 Re2 Re5 Se7 -1.84(6) . . . .
Se4 Re2 Re5 Se7 176.46(6) . . . .
Se1 Re2 Re5 Se7 106.08(6) . . . .
Re3 Re2 Re5 Se7 52.11(5) . . . .
Re1 Re2 Re5 Se7 107.32(5) . . . .
Re6 Re2 Re5 Se7 -2.78(4) . . . .
P2 Re2 Re5 Se4 54.04(15) . . . .
Se8 Re2 Re5 Se4 111.89(6) . . . .
Se5 Re2 Re5 Se4 -178.30(6) . . . .
Se1 Re2 Re5 Se4 -70.37(6) . . . .
Re3 Re2 Re5 Se4 -124.34(4) . . . .
Re1 Re2 Re5 Se4 -69.14(4) . . . .
Re6 Re2 Re5 Se4 -179.24(5) . . . .
P2 Re2 Re5 Re4 177.66(14) . . . .
Se8 Re2 Re5 Re4 -124.49(4) . . . .
Se5 Re2 Re5 Re4 -54.69(5) . . . .
Se4 Re2 Re5 Re4 123.61(4) . . . .
Se1 Re2 Re5 Re4 53.24(5) . . . .
Re3 Re2 Re5 Re4 -0.73(3) . . . .
Re1 Re2 Re5 Re4 54.47(2) . . . .
Re6 Re2 Re5 Re4 -55.63(2) . . . .
P2 Re2 Re5 Re1 123.18(14) . . . .
Se8 Re2 Re5 Re1 -178.96(5) . . . .
Se5 Re2 Re5 Re1 -109.16(5) . . . .
Se4 Re2 Re5 Re1 69.14(4) . . . .
Se1 Re2 Re5 Re1 -1.23(4) . . . .
Re3 Re2 Re5 Re1 -55.20(2) . . . .
Re6 Re2 Re5 Re1 -110.10(3) . . . .
P2 Re2 Re5 Re6 -126.72(14) . . . .
Se8 Re2 Re5 Re6 -68.86(4) . . . .
Se5 Re2 Re5 Re6 0.94(4) . . . .
Se4 Re2 Re5 Re6 179.24(5) . . . .
Se1 Re2 Re5 Re6 108.87(5) . . . .
Re3 Re2 Re5 Re6 54.90(2) . . . .
Re1 Re2 Re5 Re6 110.10(3) . . . .
P4 Re4 Re5 P5 5.9(2) . . . .
Se7 Re4 Re5 P5 -53.14(15) . . . .
Se6 Re4 Re5 P5 -124.26(15) . . . .
Se2 Re4 Re5 P5 129.76(15) . . . .
Se3 Re4 Re5 P5 58.32(15) . . . .
Re1 Re4 Re5 P5 127.43(15) . . . .
Re3 Re4 Re5 P5 -177.08(14) . . . .
Re6 Re4 Re5 P5 -122.07(15) . . . .
P4 Re4 Re5 Se8 130.48(14) . . . .
Se7 Re4 Re5 Se8 71.45(6) . . . .
Se6 Re4 Re5 Se8 0.33(6) . . . .
Se2 Re4 Re5 Se8 -105.65(6) . . . .
Se3 Re4 Re5 Se8 -177.08(6) . . . .
Re1 Re4 Re5 Se8 -107.98(5) . . . .
Re3 Re4 Re5 Se8 -52.49(5) . . . .
Re6 Re4 Re5 Se8 2.52(4) . . . .
P4 Re4 Re5 Se3 -52.44(14) . . . .
Se7 Re4 Re5 Se3 -111.47(6) . . . .
Se6 Re4 Re5 Se3 177.42(6) . . . .
Se2 Re4 Re5 Se3 71.44(6) . . . .
Re1 Re4 Re5 Se3 69.11(4) . . . .
Re3 Re4 Re5 Se3 124.59(4) . . . .
Re6 Re4 Re5 Se3 179.61(4) . . . .
P4 Re4 Re5 Se7 59.03(14) . . . .
Se6 Re4 Re5 Se7 -71.11(6) . . . .
Se2 Re4 Re5 Se7 -177.09(6) . . . .
Se3 Re4 Re5 Se7 111.47(6) . . . .
Re1 Re4 Re5 Se7 -179.43(4) . . . .
Re3 Re4 Re5 Se7 -123.94(4) . . . .
Re6 Re4 Re5 Se7 -68.92(4) . . . .
P4 Re4 Re5 Se4 -122.93(14) . . . .
Se7 Re4 Re5 Se4 178.03(6) . . . .
Se6 Re4 Re5 Se4 106.92(6) . . . .
Se2 Re4 Re5 Se4 0.94(7) . . . .
Se3 Re4 Re5 Se4 -70.50(6) . . . .
Re1 Re4 Re5 Se4 -1.39(4) . . . .
Re3 Re4 Re5 Se4 54.10(5) . . . .
Re6 Re4 Re5 Se4 109.11(5) . . . .
P4 Re4 Re5 Re2 -176.31(13) . . . .
Se7 Re4 Re5 Re2 124.66(4) . . . .
Se6 Re4 Re5 Re2 53.55(5) . . . .
Se2 Re4 Re5 Re2 -52.43(5) . . . .
Se3 Re4 Re5 Re2 -123.87(4) . . . .
Re1 Re4 Re5 Re2 -54.76(2) . . . .
Re3 Re4 Re5 Re2 0.72(3) . . . .
Re6 Re4 Re5 Re2 55.74(2) . . . .
P4 Re4 Re5 Re1 -121.54(14) . . . .
Se7 Re4 Re5 Re1 179.43(4) . . . .
Se6 Re4 Re5 Re1 108.31(5) . . . .
Se2 Re4 Re5 Re1 2.33(5) . . . .
Se3 Re4 Re5 Re1 -69.11(4) . . . .
Re3 Re4 Re5 Re1 55.49(2) . . . .
Re6 Re4 Re5 Re1 110.50(2) . . . .
P4 Re4 Re5 Re6 127.96(14) . . . .
Se7 Re4 Re5 Re6 68.92(4) . . . .
Se6 Re4 Re5 Re6 -2.19(4) . . . .
Se2 Re4 Re5 Re6 -108.17(5) . . . .
Se3 Re4 Re5 Re6 -179.61(4) . . . .
Re1 Re4 Re5 Re6 -110.50(2) . . . .
Re3 Re4 Re5 Re6 -55.01(2) . . . .
P1 Re1 Re5 P5 -4.5(2) . . . .
Se1 Re1 Re5 P5 124.42(15) . . . .
Se3 Re1 Re5 P5 -57.55(15) . . . .
Se2 Re1 Re5 P5 -129.57(15) . . . .
Se4 Re1 Re5 P5 54.19(15) . . . .
Re4 Re1 Re5 P5 -127.25(14) . . . .
Re2 Re1 Re5 P5 123.19(15) . . . .
Re3 Re1 Re5 P5 177.54(14) . . . .
P1 Re1 Re5 Se8 -128.69(14) . . . .
Se1 Re1 Re5 Se8 0.22(6) . . . .
Se3 Re1 Re5 Se8 178.25(6) . . . .
Se2 Re1 Re5 Se8 106.23(6) . . . .
Se4 Re1 Re5 Se8 -70.00(6) . . . .
Re4 Re1 Re5 Se8 108.55(5) . . . .
Re2 Re1 Re5 Se8 -1.00(4) . . . .
Re3 Re1 Re5 Se8 53.34(5) . . . .
P1 Re1 Re5 Se3 53.06(14) . . . .
Se1 Re1 Re5 Se3 -178.03(6) . . . .
Se2 Re1 Re5 Se3 -72.02(6) . . . .
Se4 Re1 Re5 Se3 111.75(6) . . . .
Re4 Re1 Re5 Se3 -69.70(4) . . . .
Re2 Re1 Re5 Se3 -179.25(5) . . . .
Re3 Re1 Re5 Se3 -124.91(5) . . . .
P1 Re1 Re5 Se7 123.31(14) . . . .
Se1 Re1 Re5 Se7 -107.78(6) . . . .
Se3 Re1 Re5 Se7 70.25(6) . . . .
Se2 Re1 Re5 Se7 -1.77(7) . . . .
Se4 Re1 Re5 Se7 -178.01(6) . . . .
Re4 Re1 Re5 Se7 0.55(4) . . . .
Re2 Re1 Re5 Se7 -109.01(5) . . . .
Re3 Re1 Re5 Se7 -54.66(5) . . . .
P1 Re1 Re5 Se4 -58.69(14) . . . .
Se1 Re1 Re5 Se4 70.22(6) . . . .
Se3 Re1 Re5 Se4 -111.75(6) . . . .
Se2 Re1 Re5 Se4 176.23(6) . . . .
Re4 Re1 Re5 Se4 178.56(5) . . . .
Re2 Re1 Re5 Se4 69.00(4) . . . .
Re3 Re1 Re5 Se4 123.35(4) . . . .
P1 Re1 Re5 Re2 -127.69(14) . . . .
Se1 Re1 Re5 Re2 1.22(4) . . . .
Se3 Re1 Re5 Re2 179.25(5) . . . .
Se2 Re1 Re5 Re2 107.23(5) . . . .
Se4 Re1 Re5 Re2 -69.00(4) . . . .
Re4 Re1 Re5 Re2 109.56(3) . . . .
Re3 Re1 Re5 Re2 54.35(2) . . . .
P1 Re1 Re5 Re4 122.76(14) . . . .
Se1 Re1 Re5 Re4 -108.34(5) . . . .
Se3 Re1 Re5 Re4 69.70(4) . . . .
Se2 Re1 Re5 Re4 -2.32(4) . . . .
Se4 Re1 Re5 Re4 -178.56(5) . . . .
Re2 Re1 Re5 Re4 -109.56(3) . . . .
Re3 Re1 Re5 Re4 -55.21(2) . . . .
P1 Re1 Re5 Re6 177.38(14) . . . .
Se1 Re1 Re5 Re6 -53.71(5) . . . .
Se3 Re1 Re5 Re6 124.32(4) . . . .
Se2 Re1 Re5 Re6 52.30(5) . . . .
Se4 Re1 Re5 Re6 -123.94(4) . . . .
Re4 Re1 Re5 Re6 54.62(2) . . . .
Re2 Re1 Re5 Re6 -54.94(2) . . . .
Re3 Re1 Re5 Re6 -0.59(3) . . . .
P3 Re3 Re6 C1 -3.8(5) . . . .
Se6 Re3 Re6 C1 58.1(5) . . . .
Se5 Re3 Re6 C1 -55.6(5) . . . .
Se1 Re3 Re6 C1 -125.8(5) . . . .
Se2 Re3 Re6 C1 127.2(5) . . . .
Re2 Re3 Re6 C1 -124.6(5) . . . .
Re4 Re3 Re6 C1 126.9(5) . . . .
Re1 Re3 Re6 C1 -179.2(5) . . . .
P3 Re3 Re6 Se5 51.78(14) . . . .
Se6 Re3 Re6 Se5 113.62(6) . . . .
Se1 Re3 Re6 Se5 -70.22(6) . . . .
Se2 Re3 Re6 Se5 -177.26(6) . . . .
Re2 Re3 Re6 Se5 -69.01(4) . . . .
Re4 Re3 Re6 Se5 -177.56(5) . . . .
Re1 Re3 Re6 Se5 -123.62(5) . . . .
P3 Re3 Re6 Se8 122.26(14) . . . .
Se6 Re3 Re6 Se8 -175.90(6) . . . .
Se5 Re3 Re6 Se8 70.48(6) . . . .
Se1 Re3 Re6 Se8 0.26(6) . . . .
Se2 Re3 Re6 Se8 -106.78(6) . . . .
Re2 Re3 Re6 Se8 1.47(4) . . . .
Re4 Re3 Re6 Se8 -107.08(4) . . . .
Re1 Re3 Re6 Se8 -53.14(5) . . . .
P3 Re3 Re6 Se6 -61.84(14) . . . .
Se5 Re3 Re6 Se6 -113.62(6) . . . .
Se1 Re3 Re6 Se6 176.16(6) . . . .
Se2 Re3 Re6 Se6 69.12(6) . . . .
Re2 Re3 Re6 Se6 177.37(5) . . . .
Re4 Re3 Re6 Se6 68.82(4) . . . .
Re1 Re3 Re6 Se6 122.76(4) . . . .
P3 Re3 Re6 Se7 -132.37(14) . . . .
Se6 Re3 Re6 Se7 -70.52(6) . . . .
Se5 Re3 Re6 Se7 175.86(6) . . . .
Se1 Re3 Re6 Se7 105.64(6) . . . .
Se2 Re3 Re6 Se7 -1.40(6) . . . .
Re2 Re3 Re6 Se7 106.84(5) . . . .
Re4 Re3 Re6 Se7 -1.70(4) . . . .
Re1 Re3 Re6 Se7 52.23(5) . . . .
P3 Re3 Re6 Re5 174.81(13) . . . .
Se6 Re3 Re6 Re5 -123.35(4) . . . .
Se5 Re3 Re6 Re5 123.03(5) . . . .
Se1 Re3 Re6 Re5 52.82(5) . . . .
Se2 Re3 Re6 Re5 -54.22(5) . . . .
Re2 Re3 Re6 Re5 54.02(2) . . . .
Re4 Re3 Re6 Re5 -54.53(2) . . . .
Re1 Re3 Re6 Re5 -0.59(3) . . . .
P3 Re3 Re6 Re4 -130.67(13) . . . .
Se6 Re3 Re6 Re4 -68.82(4) . . . .
Se5 Re3 Re6 Re4 177.56(5) . . . .
Se1 Re3 Re6 Re4 107.34(5) . . . .
Se2 Re3 Re6 Re4 0.30(4) . . . .
Re2 Re3 Re6 Re4 108.55(3) . . . .
Re1 Re3 Re6 Re4 53.94(2) . . . .
P3 Re3 Re6 Re2 120.79(13) . . . .
Se6 Re3 Re6 Re2 -177.37(5) . . . .
Se5 Re3 Re6 Re2 69.01(4) . . . .
Se1 Re3 Re6 Re2 -1.20(4) . . . .
Se2 Re3 Re6 Re2 -108.24(5) . . . .
Re4 Re3 Re6 Re2 -108.55(3) . . . .
Re1 Re3 Re6 Re2 -54.61(2) . . . .
P5 Re5 Re6 C1 0.9(5) . . . .
Se8 Re5 Re6 C1 55.7(5) . . . .
Se3 Re5 Re6 C1 -127.3(5) . . . .
Se7 Re5 Re6 C1 -58.2(5) . . . .
Se4 Re5 Re6 C1 125.4(5) . . . .
Re2 Re5 Re6 C1 124.6(5) . . . .
Re4 Re5 Re6 C1 -126.9(5) . . . .
Re1 Re5 Re6 C1 179.1(5) . . . .
P5 Re5 Re6 Se5 -124.69(14) . . . .
Se8 Re5 Re6 Se5 -69.83(6) . . . .
Se3 Re5 Re6 Se5 107.19(6) . . . .
Se7 Re5 Re6 Se5 176.20(6) . . . .
Se4 Re5 Re6 Se5 -0.20(7) . . . .
Re2 Re5 Re6 Se5 -0.93(4) . . . .
Re4 Re5 Re6 Se5 107.57(5) . . . .
Re1 Re5 Re6 Se5 53.57(5) . . . .
P5 Re5 Re6 Se8 -54.86(14) . . . .
Se3 Re5 Re6 Se8 177.02(6) . . . .
Se7 Re5 Re6 Se8 -113.97(6) . . . .
Se4 Re5 Re6 Se8 69.64(6) . . . .
Re2 Re5 Re6 Se8 68.90(4) . . . .
Re4 Re5 Re6 Se8 177.40(4) . . . .
Re1 Re5 Re6 Se8 123.40(4) . . . .
P5 Re5 Re6 Se6 129.89(14) . . . .
Se8 Re5 Re6 Se6 -175.25(6) . . . .
Se3 Re5 Re6 Se6 1.77(6) . . . .
Se7 Re5 Re6 Se6 70.78(6) . . . .
Se4 Re5 Re6 Se6 -105.61(6) . . . .
Re2 Re5 Re6 Se6 -106.35(5) . . . .
Re4 Re5 Re6 Se6 2.15(4) . . . .
Re1 Re5 Re6 Se6 -51.85(5) . . . .
P5 Re5 Re6 Se7 59.11(14) . . . .
Se8 Re5 Re6 Se7 113.97(6) . . . .
Se3 Re5 Re6 Se7 -69.01(6) . . . .
Se4 Re5 Re6 Se7 -176.40(6) . . . .
Re2 Re5 Re6 Se7 -177.13(4) . . . .
Re4 Re5 Re6 Se7 -68.63(4) . . . .
Re1 Re5 Re6 Se7 -122.63(4) . . . .
P5 Re5 Re6 Re3 -177.67(13) . . . .
Se8 Re5 Re6 Re3 -122.81(4) . . . .
Se3 Re5 Re6 Re3 54.21(5) . . . .
Se7 Re5 Re6 Re3 123.22(4) . . . .
Se4 Re5 Re6 Re3 -53.17(5) . . . .
Re2 Re5 Re6 Re3 -53.91(2) . . . .
Re4 Re5 Re6 Re3 54.59(2) . . . .
Re1 Re5 Re6 Re3 0.59(3) . . . .
P5 Re5 Re6 Re4 127.73(13) . . . .
Se8 Re5 Re6 Re4 -177.40(4) . . . .
Se3 Re5 Re6 Re4 -0.38(4) . . . .
Se7 Re5 Re6 Re4 68.63(4) . . . .
Se4 Re5 Re6 Re4 -107.77(5) . . . .
Re2 Re5 Re6 Re4 -108.50(3) . . . .
Re1 Re5 Re6 Re4 -54.01(2) . . . .
P5 Re5 Re6 Re2 -123.76(13) . . . .
Se8 Re5 Re6 Re2 -68.90(4) . . . .
Se3 Re5 Re6 Re2 108.12(5) . . . .
Se7 Re5 Re6 Re2 177.13(4) . . . .
Se4 Re5 Re6 Re2 0.74(4) . . . .
Re4 Re5 Re6 Re2 108.50(3) . . . .
Re1 Re5 Re6 Re2 54.50(2) . . . .
P4 Re4 Re6 C1 3.1(6) . . . .
Se7 Re4 Re6 C1 57.9(6) . . . .
Se6 Re4 Re6 C1 -55.1(6) . . . .
Se2 Re4 Re6 C1 -124.2(6) . . . .
Se3 Re4 Re6 C1 127.5(6) . . . .
Re1 Re4 Re6 C1 -178.4(6) . . . .
Re5 Re4 Re6 C1 127.1(6) . . . .
Re3 Re4 Re6 C1 -123.9(6) . . . .
P4 Re4 Re6 Se5 129.33(15) . . . .
Se7 Re4 Re6 Se5 -175.87(6) . . . .
Se6 Re4 Re6 Se5 71.14(6) . . . .
Se2 Re4 Re6 Se5 2.04(7) . . . .
Se3 Re4 Re6 Se5 -106.21(6) . . . .
Re1 Re4 Re6 Se5 -52.14(5) . . . .
Re5 Re4 Re6 Se5 -106.59(5) . . . .
Re3 Re4 Re6 Se5 2.34(4) . . . .
P4 Re4 Re6 Se8 -126.54(15) . . . .
Se7 Re4 Re6 Se8 -71.74(6) . . . .
Se6 Re4 Re6 Se8 175.27(6) . . . .
Se2 Re4 Re6 Se8 106.16(6) . . . .
Se3 Re4 Re6 Se8 -2.08(6) . . . .
Re1 Re4 Re6 Se8 51.99(5) . . . .
Re5 Re4 Re6 Se8 -2.46(4) . . . .
Re3 Re4 Re6 Se8 106.46(5) . . . .
P4 Re4 Re6 Se6 58.19(15) . . . .
Se7 Re4 Re6 Se6 112.99(6) . . . .
Se2 Re4 Re6 Se6 -69.11(6) . . . .
Se3 Re4 Re6 Se6 -177.35(6) . . . .
Re1 Re4 Re6 Se6 -123.28(4) . . . .
Re5 Re4 Re6 Se6 -177.73(4) . . . .
Re3 Re4 Re6 Se6 -68.81(4) . . . .
P4 Re4 Re6 Se7 -54.80(15) . . . .
Se6 Re4 Re6 Se7 -112.99(6) . . . .
Se2 Re4 Re6 Se7 177.90(6) . . . .
Se3 Re4 Re6 Se7 69.66(6) . . . .
Re1 Re4 Re6 Se7 123.73(5) . . . .
Re5 Re4 Re6 Se7 69.28(4) . . . .
Re3 Re4 Re6 Se7 178.21(5) . . . .
P4 Re4 Re6 Re3 126.99(15) . . . .
Se7 Re4 Re6 Re3 -178.21(5) . . . .
Se6 Re4 Re6 Re3 68.81(4) . . . .
Se2 Re4 Re6 Re3 -0.30(4) . . . .
Se3 Re4 Re6 Re3 -108.54(5) . . . .
Re1 Re4 Re6 Re3 -54.48(2) . . . .
Re5 Re4 Re6 Re3 -108.92(2) . . . .
P4 Re4 Re6 Re5 -124.08(15) . . . .
Se7 Re4 Re6 Re5 -69.28(4) . . . .
Se6 Re4 Re6 Re5 177.73(4) . . . .
Se2 Re4 Re6 Re5 108.62(5) . . . .
Se3 Re4 Re6 Re5 0.38(4) . . . .
Re1 Re4 Re6 Re5 54.45(2) . . . .
Re3 Re4 Re6 Re5 108.92(2) . . . .
P4 Re4 Re6 Re2 -178.61(15) . . . .
Se7 Re4 Re6 Re2 -123.81(4) . . . .
Se6 Re4 Re6 Re2 123.20(4) . . . .
Se2 Re4 Re6 Re2 54.09(5) . . . .
Se3 Re4 Re6 Re2 -54.15(5) . . . .
Re1 Re4 Re6 Re2 -0.08(3) . . . .
Re5 Re4 Re6 Re2 -54.53(2) . . . .
Re3 Re4 Re6 Re2 54.39(2) . . . .
P2 Re2 Re6 C1 -1.9(6) . . . .
Se8 Re2 Re6 C1 -58.0(5) . . . .
Se5 Re2 Re6 C1 54.1(5) . . . .
Se4 Re2 Re6 C1 -127.6(5) . . . .
Se1 Re2 Re6 C1 124.8(5) . . . .
Re3 Re2 Re6 C1 123.6(5) . . . .
Re5 Re2 Re6 C1 -126.9(5) . . . .
Re1 Re2 Re6 C1 178.5(5) . . . .
P2 Re2 Re6 Se5 -56.00(15) . . . .
Se8 Re2 Re6 Se5 -112.07(6) . . . .
Se4 Re2 Re6 Se5 178.28(6) . . . .
Se1 Re2 Re6 Se5 70.69(6) . . . .
Re3 Re2 Re6 Se5 69.49(4) . . . .
Re5 Re2 Re6 Se5 179.02(5) . . . .
Re1 Re2 Re6 Se5 124.36(5) . . . .
P2 Re2 Re6 Se8 56.07(15) . . . .
Se5 Re2 Re6 Se8 112.07(6) . . . .
Se4 Re2 Re6 Se8 -69.65(6) . . . .
Se1 Re2 Re6 Se8 -177.24(6) . . . .
Re3 Re2 Re6 Se8 -178.45(5) . . . .
Re5 Re2 Re6 Se8 -68.91(4) . . . .
Re1 Re2 Re6 Se8 -123.57(4) . . . .
P2 Re2 Re6 Se6 -127.98(15) . . . .
Se8 Re2 Re6 Se6 175.96(6) . . . .
Se5 Re2 Re6 Se6 -71.97(6) . . . .
Se4 Re2 Re6 Se6 106.30(6) . . . .
Se1 Re2 Re6 Se6 -1.28(6) . . . .
Re3 Re2 Re6 Se6 -2.49(4) . . . .
Re5 Re2 Re6 Se6 107.04(5) . . . .
Re1 Re2 Re6 Se6 52.39(5) . . . .
P2 Re2 Re6 Se7 127.71(15) . . . .
Se8 Re2 Re6 Se7 71.64(6) . . . .
Se5 Re2 Re6 Se7 -176.29(6) . . . .
Se4 Re2 Re6 Se7 1.99(6) . . . .
Se1 Re2 Re6 Se7 -105.59(6) . . . .
Re3 Re2 Re6 Se7 -106.80(5) . . . .
Re5 Re2 Re6 Se7 2.73(4) . . . .
Re1 Re2 Re6 Se7 -51.93(5) . . . .
P2 Re2 Re6 Re3 -125.49(14) . . . .
Se8 Re2 Re6 Re3 178.45(5) . . . .
Se5 Re2 Re6 Re3 -69.49(4) . . . .
Se4 Re2 Re6 Re3 108.79(5) . . . .
Se1 Re2 Re6 Re3 1.21(4) . . . .
Re5 Re2 Re6 Re3 109.53(3) . . . .
Re1 Re2 Re6 Re3 54.87(2) . . . .
P2 Re2 Re6 Re5 124.98(14) . . . .
Se8 Re2 Re6 Re5 68.91(4) . . . .
Se5 Re2 Re6 Re5 -179.02(5) . . . .
Se4 Re2 Re6 Re5 -0.74(4) . . . .
Se1 Re2 Re6 Re5 -108.33(5) . . . .
Re3 Re2 Re6 Re5 -109.53(3) . . . .
Re1 Re2 Re6 Re5 -54.66(2) . . . .
P2 Re2 Re6 Re4 179.72(14) . . . .
Se8 Re2 Re6 Re4 123.65(4) . . . .
Se5 Re2 Re6 Re4 -124.28(5) . . . .
Se4 Re2 Re6 Re4 54.00(5) . . . .
Se1 Re2 Re6 Re4 -53.59(5) . . . .
Re3 Re2 Re6 Re4 -54.79(2) . . . .
Re5 Re2 Re6 Re4 54.74(2) . . . .
Re1 Re2 Re6 Re4 0.08(3) . . . .
P2 Re2 Se1 Re1 -142.81(10) . . . .
Se8 Re2 Se1 Re1 32.3(8) . . . .
Se5 Re2 Se1 Re1 124.11(4) . . . .
Se4 Re2 Se1 Re1 -52.29(4) . . . .
Re3 Re2 Se1 Re1 72.33(3) . . . .
Re5 Re2 Se1 Re1 1.26(5) . . . .
Re6 Re2 Se1 Re1 71.10(4) . . . .
P2 Re2 Se1 Re3 144.86(10) . . . .
Se8 Re2 Se1 Re3 -40.1(8) . . . .
Se5 Re2 Se1 Re3 51.78(4) . . . .
Se4 Re2 Se1 Re3 -124.62(4) . . . .
Re5 Re2 Se1 Re3 -71.07(4) . . . .
Re1 Re2 Se1 Re3 -72.33(3) . . . .
Re6 Re2 Se1 Re3 -1.22(4) . . . .
P1 Re1 Se1 Re2 144.47(10) . . . .
Se3 Re1 Se1 Re2 -24.2(7) . . . .
Se2 Re1 Se1 Re2 -123.54(4) . . . .
Se4 Re1 Se1 Re2 51.91(4) . . . .
Re4 Re1 Se1 Re2 -70.29(4) . . . .
Re5 Re1 Se1 Re2 -1.24(4) . . . .
Re3 Re1 Se1 Re2 -71.23(3) . . . .
P1 Re1 Se1 Re3 -144.30(10) . . . .
Se3 Re1 Se1 Re3 47.0(7) . . . .
Se2 Re1 Se1 Re3 -52.30(4) . . . .
Se4 Re1 Se1 Re3 123.15(4) . . . .
Re4 Re1 Se1 Re3 0.95(4) . . . .
Re2 Re1 Se1 Re3 71.23(3) . . . .
Re5 Re1 Se1 Re3 69.99(4) . . . .
P3 Re3 Se1 Re2 -138.58(10) . . . .
Se6 Re3 Se1 Re2 55.0(8) . . . .
Se5 Re3 Se1 Re2 -51.66(4) . . . .
Se2 Re3 Se1 Re2 124.35(4) . . . .
Re4 Re3 Se1 Re2 71.19(4) . . . .
Re1 Re3 Se1 Re2 72.13(3) . . . .
Re6 Re3 Se1 Re2 1.23(4) . . . .
P3 Re3 Se1 Re1 149.29(10) . . . .
Se6 Re3 Se1 Re1 -17.1(8) . . . .
Se5 Re3 Se1 Re1 -123.79(5) . . . .
Se2 Re3 Se1 Re1 52.22(4) . . . .
Re2 Re3 Se1 Re1 -72.13(3) . . . .
Re4 Re3 Se1 Re1 -0.94(4) . . . .
Re6 Re3 Se1 Re1 -70.90(4) . . . .
P4 Re4 Se2 Re1 141.02(10) . . . .
Se7 Re4 Se2 Re1 -43.6(8) . . . .
Se6 Re4 Se2 Re1 -124.49(4) . . . .
Se3 Re4 Se2 Re1 51.29(4) . . . .
Re5 Re4 Se2 Re1 -2.37(5) . . . .
Re3 Re4 Se2 Re1 -72.24(3) . . . .
Re6 Re4 Se2 Re1 -71.93(4) . . . .
P4 Re4 Se2 Re3 -146.74(10) . . . .
Se7 Re4 Se2 Re3 28.6(8) . . . .
Se6 Re4 Se2 Re3 -52.25(4) . . . .
Se3 Re4 Se2 Re3 123.52(4) . . . .
Re1 Re4 Se2 Re3 72.24(3) . . . .
Re5 Re4 Se2 Re3 69.86(4) . . . .
Re6 Re4 Se2 Re3 0.31(4) . . . .
P1 Re1 Se2 Re4 -141.40(10) . . . .
Se1 Re1 Se2 Re4 124.19(5) . . . .
Se3 Re1 Se2 Re4 -51.58(4) . . . .
Se4 Re1 Se2 Re4 46.0(6) . . . .
Re2 Re1 Se2 Re4 70.95(4) . . . .
Re5 Re1 Se2 Re4 2.36(5) . . . .
Re3 Re1 Se2 Re4 71.88(3) . . . .
P1 Re1 Se2 Re3 146.72(10) . . . .
Se1 Re1 Se2 Re3 52.31(4) . . . .
Se3 Re1 Se2 Re3 -123.46(4) . . . .
Se4 Re1 Se2 Re3 -25.9(6) . . . .
Re4 Re1 Se2 Re3 -71.88(3) . . . .
Re2 Re1 Se2 Re3 -0.93(4) . . . .
Re5 Re1 Se2 Re3 -69.52(4) . . . .
P3 Re3 Se2 Re4 144.34(10) . . . .
Se6 Re3 Se2 Re4 52.47(4) . . . .
Se5 Re3 Se2 Re4 -35.9(8) . . . .
Se1 Re3 Se2 Re4 -123.74(4) . . . .
Re2 Re3 Se2 Re4 -70.64(4) . . . .
Re1 Re3 Se2 Re4 -71.58(3) . . . .
Re6 Re3 Se2 Re4 -0.31(4) . . . .
P3 Re3 Se2 Re1 -144.09(10) . . . .
Se6 Re3 Se2 Re1 124.05(4) . . . .
Se5 Re3 Se2 Re1 35.6(8) . . . .
Se1 Re3 Se2 Re1 -52.16(4) . . . .
Re2 Re3 Se2 Re1 0.94(4) . . . .
Re4 Re3 Se2 Re1 71.58(3) . . . .
Re6 Re3 Se2 Re1 71.27(4) . . . .
P5 Re5 Se3 Re1 144.49(10) . . . .
Se8 Re5 Se3 Re1 -25.6(8) . . . .
Se7 Re5 Se3 Re1 -123.64(5) . . . .
Se4 Re5 Se3 Re1 52.25(4) . . . .
Re2 Re5 Se3 Re1 -0.73(5) . . . .
Re4 Re5 Se3 Re1 -71.46(3) . . . .
Re6 Re5 Se3 Re1 -71.07(4) . . . .
P5 Re5 Se3 Re4 -144.04(10) . . . .
Se8 Re5 Se3 Re4 45.9(8) . . . .
Se7 Re5 Se3 Re4 -52.18(4) . . . .
Se4 Re5 Se3 Re4 123.71(4) . . . .
Re2 Re5 Se3 Re4 70.73(4) . . . .
Re1 Re5 Se3 Re4 71.46(3) . . . .
Re6 Re5 Se3 Re4 0.39(4) . . . .
P1 Re1 Se3 Re5 -144.76(10) . . . .
Se1 Re1 Se3 Re5 23.9(7) . . . .
Se2 Re1 Se3 Re5 123.22(4) . . . .
Se4 Re1 Se3 Re5 -52.18(4) . . . .
Re4 Re1 Se3 Re5 71.82(3) . . . .
Re2 Re1 Se3 Re5 0.73(4) . . . .
Re3 Re1 Se3 Re5 69.18(4) . . . .
P1 Re1 Se3 Re4 143.42(10) . . . .
Se1 Re1 Se3 Re4 -47.9(7) . . . .
Se2 Re1 Se3 Re4 51.39(4) . . . .
Se4 Re1 Se3 Re4 -124.00(4) . . . .
Re2 Re1 Se3 Re4 -71.10(4) . . . .
Re5 Re1 Se3 Re4 -71.82(3) . . . .
Re3 Re1 Se3 Re4 -2.65(4) . . . .
P4 Re4 Se3 Re5 145.30(10) . . . .
Se7 Re4 Se3 Re5 52.48(4) . . . .
Se6 Re4 Se3 Re5 -32.6(7) . . . .
Se2 Re4 Se3 Re5 -123.78(4) . . . .
Re1 Re4 Se3 Re5 -72.37(3) . . . .
Re3 Re4 Se3 Re5 -69.71(4) . . . .
Re6 Re4 Se3 Re5 -0.39(4) . . . .
P4 Re4 Se3 Re1 -142.33(10) . . . .
Se7 Re4 Se3 Re1 124.85(4) . . . .
Se6 Re4 Se3 Re1 39.7(7) . . . .
Se2 Re4 Se3 Re1 -51.41(4) . . . .
Re5 Re4 Se3 Re1 72.37(3) . . . .
Re3 Re4 Se3 Re1 2.66(4) . . . .
Re6 Re4 Se3 Re1 71.98(4) . . . .
P2 Re2 Se4 Re5 -144.85(10) . . . .
Se8 Re2 Se4 Re5 -52.03(4) . . . .
Se5 Re2 Se4 Re5 24.2(8) . . . .
Se1 Re2 Se4 Re5 124.25(4) . . . .
Re3 Re2 Se4 Re5 70.70(4) . . . .
Re1 Re2 Se4 Re5 72.09(3) . . . .
Re6 Re2 Se4 Re5 0.75(5) . . . .
P2 Re2 Se4 Re1 143.06(10) . . . .
Se8 Re2 Se4 Re1 -124.12(4) . . . .
Se5 Re2 Se4 Re1 -47.9(8) . . . .
Se1 Re2 Se4 Re1 52.15(4) . . . .
Re3 Re2 Se4 Re1 -1.39(4) . . . .
Re5 Re2 Se4 Re1 -72.09(3) . . . .
Re6 Re2 Se4 Re1 -71.34(4) . . . .
P5 Re5 Se4 Re2 141.78(10) . . . .
Se8 Re5 Se4 Re2 52.19(4) . . . .
Se3 Re5 Se4 Re2 -124.33(4) . . . .
Se7 Re5 Se4 Re2 -47.4(7) . . . .
Re4 Re5 Se4 Re2 -70.68(4) . . . .
Re1 Re5 Se4 Re2 -72.10(3) . . . .
Re6 Re5 Se4 Re2 -0.75(5) . . . .
P5 Re5 Se4 Re1 -146.13(10) . . . .
Se8 Re5 Se4 Re1 124.29(5) . . . .
Se3 Re5 Se4 Re1 -52.23(4) . . . .
Se7 Re5 Se4 Re1 24.7(7) . . . .
Re2 Re5 Se4 Re1 72.10(3) . . . .
Re4 Re5 Se4 Re1 1.41(4) . . . .
Re6 Re5 Se4 Re1 71.34(4) . . . .
P1 Re1 Se4 Re2 -146.49(10) . . . .
Se1 Re1 Se4 Re2 -52.08(4) . . . .
Se3 Re1 Se4 Re2 123.76(4) . . . .
Se2 Re1 Se4 Re2 26.1(6) . . . .
Re4 Re1 Se4 Re2 70.22(4) . . . .
Re5 Re1 Se4 Re2 71.63(3) . . . .
Re3 Re1 Se4 Re2 1.35(4) . . . .
P1 Re1 Se4 Re5 141.87(10) . . . .
Se1 Re1 Se4 Re5 -123.72(5) . . . .
Se3 Re1 Se4 Re5 52.12(4) . . . .
Se2 Re1 Se4 Re5 -45.5(6) . . . .
Re4 Re1 Se4 Re5 -1.42(4) . . . .
Re2 Re1 Se4 Re5 -71.63(3) . . . .
Re3 Re1 Se4 Re5 -70.28(4) . . . .
C1 Re6 Se5 Re2 -145.1(3) . . . .
Se8 Re6 Se5 Re2 -51.51(4) . . . .
Se6 Re6 Se5 Re2 121.80(4) . . . .
Se7 Re6 Se5 Re2 33.3(5) . . . .
Re3 Re6 Se5 Re2 71.05(3) . . . .
Re5 Re6 Se5 Re2 0.95(4) . . . .
Re4 Re6 Se5 Re2 68.68(4) . . . .
C1 Re6 Se5 Re3 143.9(3) . . . .
Se8 Re6 Se5 Re3 -122.56(5) . . . .
Se6 Re6 Se5 Re3 50.74(4) . . . .
Se7 Re6 Se5 Re3 -37.8(5) . . . .
Re5 Re6 Se5 Re3 -70.11(4) . . . .
Re4 Re6 Se5 Re3 -2.37(5) . . . .
Re2 Re6 Se5 Re3 -71.05(3) . . . .
P2 Re2 Se5 Re6 144.71(10) . . . .
Se8 Re2 Se5 Re6 51.92(4) . . . .
Se4 Re2 Se5 Re6 -24.3(8) . . . .
Se1 Re2 Se5 Re6 -124.34(5) . . . .
Re3 Re2 Se5 Re6 -72.40(3) . . . .
Re5 Re2 Se5 Re6 -0.97(5) . . . .
Re1 Re2 Se5 Re6 -70.65(4) . . . .
P2 Re2 Se5 Re3 -142.89(10) . . . .
Se8 Re2 Se5 Re3 124.31(4) . . . .
Se4 Re2 Se5 Re3 48.1(8) . . . .
Se1 Re2 Se5 Re3 -51.95(4) . . . .
Re5 Re2 Se5 Re3 71.43(4) . . . .
Re1 Re2 Se5 Re3 1.74(5) . . . .
Re6 Re2 Se5 Re3 72.40(3) . . . .
P3 Re3 Se5 Re6 -143.25(10) . . . .
Se6 Re3 Se5 Re6 -51.34(4) . . . .
Se1 Re3 Se5 Re6 124.78(5) . . . .
Se2 Re3 Se5 Re6 37.0(8) . . . .
Re2 Re3 Se5 Re6 73.06(3) . . . .
Re4 Re3 Se5 Re6 2.42(5) . . . .
Re1 Re3 Se5 Re6 71.33(4) . . . .
P3 Re3 Se5 Re2 143.69(10) . . . .
Se6 Re3 Se5 Re2 -124.39(4) . . . .
Se1 Re3 Se5 Re2 51.73(4) . . . .
Se2 Re3 Se5 Re2 -36.0(8) . . . .
Re4 Re3 Se5 Re2 -70.64(4) . . . .
Re1 Re3 Se5 Re2 -1.73(5) . . . .
Re6 Re3 Se5 Re2 -73.06(3) . . . .
P3 Re3 Se6 Re4 -149.58(10) . . . .
Se5 Re3 Se6 Re4 123.50(4) . . . .
Se1 Re3 Se6 Re4 16.8(8) . . . .
Se2 Re3 Se6 Re4 -52.50(4) . . . .
Re2 Re3 Se6 Re4 69.93(4) . . . .
Re1 Re3 Se6 Re4 0.39(4) . . . .
Re6 Re3 Se6 Re4 72.56(3) . . . .
P3 Re3 Se6 Re6 137.87(10) . . . .
Se5 Re3 Se6 Re6 50.94(4) . . . .
Se1 Re3 Se6 Re6 -55.8(8) . . . .
Se2 Re3 Se6 Re6 -125.06(4) . . . .
Re2 Re3 Se6 Re6 -2.63(5) . . . .
Re4 Re3 Se6 Re6 -72.56(3) . . . .
Re1 Re3 Se6 Re6 -72.17(4) . . . .
P4 Re4 Se6 Re3 143.47(10) . . . .
Se7 Re4 Se6 Re3 -123.67(4) . . . .
Se2 Re4 Se6 Re3 52.62(4) . . . .
Se3 Re4 Se6 Re3 -38.6(7) . . . .
Re1 Re4 Se6 Re3 -0.39(4) . . . .
Re5 Re4 Se6 Re3 -69.94(4) . . . .
Re6 Re4 Se6 Re3 -72.17(3) . . . .
P4 Re4 Se6 Re6 -144.36(10) . . . .
Se7 Re4 Se6 Re6 -51.51(4) . . . .
Se2 Re4 Se6 Re6 124.78(4) . . . .
Se3 Re4 Se6 Re6 33.6(7) . . . .
Re1 Re4 Se6 Re6 71.77(4) . . . .
Re5 Re4 Se6 Re6 2.23(4) . . . .
Re3 Re4 Se6 Re6 72.17(3) . . . .
C1 Re6 Se6 Re3 -142.6(4) . . . .
Se5 Re6 Se6 Re3 -51.06(4) . . . .
Se8 Re6 Se6 Re3 33.1(4) . . . .
Se7 Re6 Se6 Re3 122.91(5) . . . .
Re5 Re6 Se6 Re3 69.70(4) . . . .
Re4 Re6 Se6 Re3 71.89(3) . . . .
Re2 Re6 Se6 Re3 2.52(4) . . . .
C1 Re6 Se6 Re4 145.5(4) . . . .
Se5 Re6 Se6 Re4 -122.95(5) . . . .
Se8 Re6 Se6 Re4 -38.8(4) . . . .
Se7 Re6 Se6 Re4 51.02(4) . . . .
Re3 Re6 Se6 Re4 -71.89(3) . . . .
Re5 Re6 Se6 Re4 -2.19(4) . . . .
Re2 Re6 Se6 Re4 -69.37(4) . . . .
P4 Re4 Se7 Re5 -141.94(10) . . . .
Se6 Re4 Se7 Re5 123.54(4) . . . .
Se2 Re4 Se7 Re5 42.7(8) . . . .
Se3 Re4 Se7 Re5 -52.25(4) . . . .
Re1 Re4 Se7 Re5 0.57(4) . . . .
Re3 Re4 Se7 Re5 70.30(4) . . . .
Re6 Re4 Se7 Re5 72.07(3) . . . .
P4 Re4 Se7 Re6 145.99(10) . . . .
Se6 Re4 Se7 Re6 51.47(4) . . . .
Se2 Re4 Se7 Re6 -29.4(8) . . . .
Se3 Re4 Se7 Re6 -124.32(4) . . . .
Re1 Re4 Se7 Re6 -71.50(4) . . . .
Re5 Re4 Se7 Re6 -72.07(3) . . . .
Re3 Re4 Se7 Re6 -1.76(5) . . . .
P5 Re5 Se7 Re4 146.56(10) . . . .
Se8 Re5 Se7 Re4 -123.81(4) . . . .
Se3 Re5 Se7 Re4 52.66(4) . . . .
Se4 Re5 Se7 Re4 -24.3(7) . . . .
Re2 Re5 Se7 Re4 -69.88(4) . . . .
Re1 Re5 Se7 Re4 -0.56(4) . . . .
Re6 Re5 Se7 Re4 -72.73(3) . . . .
P5 Re5 Se7 Re6 -140.71(10) . . . .
Se8 Re5 Se7 Re6 -51.08(4) . . . .
Se3 Re5 Se7 Re6 125.40(5) . . . .
Se4 Re5 Se7 Re6 48.4(7) . . . .
Re2 Re5 Se7 Re6 2.85(4) . . . .
Re4 Re5 Se7 Re6 72.73(3) . . . .
Re1 Re5 Se7 Re6 72.17(4) . . . .
C1 Re6 Se7 Re4 -144.2(3) . . . .
Se5 Re6 Se7 Re4 37.5(5) . . . .
Se8 Re6 Se7 Re4 122.18(4) . . . .
Se6 Re6 Se7 Re4 -51.09(4) . . . .
Re3 Re6 Se7 Re4 1.74(4) . . . .
Re5 Re6 Se7 Re4 71.67(3) . . . .
Re2 Re6 Se7 Re4 68.91(4) . . . .
C1 Re6 Se7 Re5 144.1(3) . . . .
Se5 Re6 Se7 Re5 -34.2(5) . . . .
Se8 Re6 Se7 Re5 50.51(4) . . . .
Se6 Re6 Se7 Re5 -122.76(4) . . . .
Re3 Re6 Se7 Re5 -69.94(4) . . . .
Re4 Re6 Se7 Re5 -71.67(3) . . . .
Re2 Re6 Se7 Re5 -2.77(4) . . . .
P5 Re5 Se8 Re2 -144.37(10) . . . .
Se3 Re5 Se8 Re2 25.7(8) . . . .
Se7 Re5 Se8 Re2 123.74(4) . . . .
Se4 Re5 Se8 Re2 -52.10(4) . . . .
Re4 Re5 Se8 Re2 70.15(4) . . . .
Re1 Re5 Se8 Re2 1.02(4) . . . .
Re6 Re5 Se8 Re2 72.73(3) . . . .
P5 Re5 Se8 Re6 142.90(10) . . . .
Se3 Re5 Se8 Re6 -47.0(8) . . . .
Se7 Re5 Se8 Re6 51.01(4) . . . .
Se4 Re5 Se8 Re6 -124.83(4) . . . .
Re2 Re5 Se8 Re6 -72.73(3) . . . .
Re4 Re5 Se8 Re6 -2.58(4) . . . .
Re1 Re5 Se8 Re6 -71.71(4) . . . .
P2 Re2 Se8 Re5 142.92(10) . . . .
Se5 Re2 Se8 Re5 -124.04(5) . . . .
Se4 Re2 Se8 Re5 52.40(4) . . . .
Se1 Re2 Se8 Re5 -32.2(8) . . . .
Re3 Re2 Se8 Re5 -70.86(4) . . . .
Re1 Re2 Se8 Re5 -1.02(5) . . . .
Re6 Re2 Se8 Re5 -72.39(3) . . . .
P2 Re2 Se8 Re6 -144.69(10) . . . .
Se5 Re2 Se8 Re6 -51.65(4) . . . .
Se4 Re2 Se8 Re6 124.79(4) . . . .
Se1 Re2 Se8 Re6 40.2(8) . . . .
Re3 Re2 Se8 Re6 1.53(4) . . . .
Re5 Re2 Se8 Re6 72.39(3) . . . .
Re1 Re2 Se8 Re6 71.37(4) . . . .
C1 Re6 Se8 Re5 -145.3(4) . . . .
Se5 Re6 Se8 Re5 123.19(5) . . . .
Se6 Re6 Se8 Re5 39.0(4) . . . .
Se7 Re6 Se8 Re5 -50.81(4) . . . .
Re3 Re6 Se8 Re5 70.04(4) . . . .
Re4 Re6 Se8 Re5 2.51(4) . . . .
Re2 Re6 Se8 Re5 71.53(3) . . . .
C1 Re6 Se8 Re2 143.1(4) . . . .
Se5 Re6 Se8 Re2 51.66(4) . . . .
Se6 Re6 Se8 Re2 -32.5(4) . . . .
Se7 Re6 Se8 Re2 -122.33(4) . . . .
Re3 Re6 Se8 Re2 -1.49(4) . . . .
Re5 Re6 Se8 Re2 -71.53(3) . . . .
Re4 Re6 Se8 Re2 -69.02(4) . . . .
Se1 Re1 P1 C11 -3.3(6) . . . .
Se3 Re1 P1 C11 175.9(6) . . . .
Se2 Re1 P1 C11 -93.0(6) . . . .
Se4 Re1 P1 C11 86.4(6) . . . .
Re4 Re1 P1 C11 -139.8(6) . . . .
Re2 Re1 P1 C11 43.1(6) . . . .
Re5 Re1 P1 C11 133.1(6) . . . .
Re3 Re1 P1 C11 -49.9(6) . . . .
Se1 Re1 P1 C15 114.6(7) . . . .
Se3 Re1 P1 C15 -66.2(7) . . . .
Se2 Re1 P1 C15 25.0(7) . . . .
Se4 Re1 P1 C15 -155.6(7) . . . .
Re4 Re1 P1 C15 -21.9(7) . . . .
Re2 Re1 P1 C15 161.0(7) . . . .
Re5 Re1 P1 C15 -109.0(7) . . . .
Re3 Re1 P1 C15 68.0(7) . . . .
Se1 Re1 P1 C13 -120.3(6) . . . .
Se3 Re1 P1 C13 58.8(6) . . . .
Se2 Re1 P1 C13 150.0(6) . . . .
Se4 Re1 P1 C13 -30.6(6) . . . .
Re4 Re1 P1 C13 103.2(6) . . . .
Re2 Re1 P1 C13 -73.9(6) . . . .
Re5 Re1 P1 C13 16.1(6) . . . .
Re3 Re1 P1 C13 -166.9(6) . . . .
Se8 Re2 P2 C23 90.0(7) . . . .
Se5 Re2 P2 C23 0.5(7) . . . .
Se4 Re2 P2 C23 179.8(7) . . . .
Se1 Re2 P2 C23 -90.3(7) . . . .
Re3 Re2 P2 C23 -46.2(8) . . . .
Re5 Re2 P2 C23 136.1(7) . . . .
Re1 Re2 P2 C23 -135.4(7) . . . .
Re6 Re2 P2 C23 45.1(8) . . . .
Se8 Re2 P2 C21 -29.2(7) . . . .
Se5 Re2 P2 C21 -118.7(7) . . . .
Se4 Re2 P2 C21 60.6(7) . . . .
Se1 Re2 P2 C21 150.5(7) . . . .
Re3 Re2 P2 C21 -165.4(7) . . . .
Re5 Re2 P2 C21 16.9(7) . . . .
Re1 Re2 P2 C21 105.5(7) . . . .
Re6 Re2 P2 C21 -74.1(7) . . . .
Se8 Re2 P2 C25 -148.9(7) . . . .
Se5 Re2 P2 C25 121.6(7) . . . .
Se4 Re2 P2 C25 -59.1(7) . . . .
Se1 Re2 P2 C25 30.8(7) . . . .
Re3 Re2 P2 C25 74.9(7) . . . .
Re5 Re2 P2 C25 -102.9(7) . . . .
Re1 Re2 P2 C25 -14.3(7) . . . .
Re6 Re2 P2 C25 166.2(7) . . . .
Se6 Re3 P3 C35 -24.0(6) . . . .
Se5 Re3 P3 C35 66.5(6) . . . .
Se1 Re3 P3 C35 156.9(6) . . . .
Se2 Re3 P3 C35 -113.5(6) . . . .
Re2 Re3 P3 C35 108.5(6) . . . .
Re4 Re3 P3 C35 -64.8(7) . . . .
Re1 Re3 P3 C35 -162.2(6) . . . .
Re6 Re3 P3 C35 24.7(7) . . . .
Se6 Re3 P3 C33 -145.0(6) . . . .
Se5 Re3 P3 C33 -54.4(6) . . . .
Se1 Re3 P3 C33 36.0(6) . . . .
Se2 Re3 P3 C33 125.6(6) . . . .
Re2 Re3 P3 C33 -12.4(6) . . . .
Re4 Re3 P3 C33 174.3(6) . . . .
Re1 Re3 P3 C33 76.8(6) . . . .
Re6 Re3 P3 C33 -96.2(6) . . . .
Se6 Re3 P3 C31 95.4(6) . . . .
Se5 Re3 P3 C31 -174.1(6) . . . .
Se1 Re3 P3 C31 -83.7(6) . . . .
Se2 Re3 P3 C31 5.9(6) . . . .
Re2 Re3 P3 C31 -132.1(6) . . . .
Re4 Re3 P3 C31 54.6(6) . . . .
Re1 Re3 P3 C31 -42.8(6) . . . .
Re6 Re3 P3 C31 144.1(6) . . . .
Se7 Re4 P4 C45 13.5(7) . . . .
Se6 Re4 P4 C45 104.0(7) . . . .
Se2 Re4 P4 C45 -166.8(7) . . . .
Se3 Re4 P4 C45 -75.9(7) . . . .
Re1 Re4 P4 C45 -120.5(6) . . . .
Re5 Re4 P4 C45 -33.6(7) . . . .
Re3 Re4 P4 C45 150.7(6) . . . .
Re6 Re4 P4 C45 57.5(7) . . . .
Se7 Re4 P4 C41 134.4(6) . . . .
Se6 Re4 P4 C41 -135.1(6) . . . .
Se2 Re4 P4 C41 -45.9(6) . . . .
Se3 Re4 P4 C41 45.1(6) . . . .
Re1 Re4 P4 C41 0.5(6) . . . .
Re5 Re4 P4 C41 87.4(6) . . . .
Re3 Re4 P4 C41 -88.3(6) . . . .
Re6 Re4 P4 C41 178.5(6) . . . .
Se7 Re4 P4 C43 -106.0(7) . . . .
Se6 Re4 P4 C43 -15.5(7) . . . .
Se2 Re4 P4 C43 73.7(7) . . . .
Se3 Re4 P4 C43 164.6(7) . . . .
Re1 Re4 P4 C43 120.1(6) . . . .
Re5 Re4 P4 C43 -153.0(6) . . . .
Re3 Re4 P4 C43 31.3(7) . . . .
Re6 Re4 P4 C43 -61.9(7) . . . .
Se8 Re5 P5 C51 -31.4(7) . . . .
Se3 Re5 P5 C51 149.2(7) . . . .
Se7 Re5 P5 C51 59.6(7) . . . .
Se4 Re5 P5 C51 -121.1(7) . . . .
Re2 Re5 P5 C51 -74.6(7) . . . .
Re4 Re5 P5 C51 102.4(7) . . . .
Re1 Re5 P5 C51 -164.8(6) . . . .
Re6 Re5 P5 C51 12.7(7) . . . .
Se8 Re5 P5 C55 -150.9(7) . . . .
Se3 Re5 P5 C55 29.7(7) . . . .
Se7 Re5 P5 C55 -59.9(7) . . . .
Se4 Re5 P5 C55 119.5(7) . . . .
Re2 Re5 P5 C55 166.0(6) . . . .
Re4 Re5 P5 C55 -17.1(7) . . . .
Re1 Re5 P5 C55 75.8(7) . . . .
Re6 Re5 P5 C55 -106.8(7) . . . .
Se8 Re5 P5 C53 85.9(8) . . . .
Se3 Re5 P5 C53 -93.5(8) . . . .
Se7 Re5 P5 C53 176.9(8) . . . .
Se4 Re5 P5 C53 -3.8(8) . . . .
Re2 Re5 P5 C53 42.7(8) . . . .
Re4 Re5 P5 C53 -140.3(7) . . . .
Re1 Re5 P5 C53 -47.5(8) . . . .
Re6 Re5 P5 C53 130.0(8) . . . .
Se5 Re6 C1 N2 50.7(15) . . . .
Se8 Re6 C1 N2 -38.5(15) . . . .
Se6 Re6 C1 N2 141.0(14) . . . .
Se7 Re6 C1 N2 -129.2(14) . . . .
Re3 Re6 C1 N2 95.1(14) . . . .
Re5 Re6 C1 N2 -82.8(16) . . . .
Re4 Re6 C1 N2 -175.0(12) . . . .
Re2 Re6 C1 N2 7.4(18) . . . .
Se5 Re6 C1 N1 -126.6(13) . . . .
Se8 Re6 C1 N1 144.3(13) . . . .
Se6 Re6 C1 N1 -36.2(13) . . . .
Se7 Re6 C1 N1 53.6(13) . . . .
Re3 Re6 C1 N1 -82.2(14) . . . .
Re5 Re6 C1 N1 99.9(13) . . . .
Re4 Re6 C1 N1 7.7(17) . . . .
Re2 Re6 C1 N1 -169.9(10) . . . .
C3 N2 C1 N1 -6(2) . . . .
C71 N2 C1 N1 -176.6(16) . . . .
C3 N2 C1 Re6 176.6(14) . . . .
C71 N2 C1 Re6 6(3) . . . .
C61 N1 C1 N2 -179.4(15) . . . .
C2 N1 C1 N2 -1.4(18) . . . .
C61 N1 C1 Re6 -2(2) . . . .
C2 N1 C1 Re6 176.4(11) . . . .
C1 N1 C2 C3 7.0(19) . . . .
C61 N1 C2 C3 -174.7(14) . . . .
C1 N2 C3 C2 10(2) . . . .
C71 N2 C3 C2 -177.8(15) . . . .
N1 C2 C3 N2 -8.9(19) . . . .
C15 P1 C11 C12 -53.0(14) . . . .
C13 P1 C11 C12 -163.8(13) . . . .
Re1 P1 C11 C12 73.9(13) . . . .
C11 P1 C13 C14 59.7(14) . . . .
C15 P1 C13 C14 -46.0(15) . . . .
Re1 P1 C13 C14 -176.3(11) . . . .
C11 P1 C15 C16 -165.3(15) . . . .
C13 P1 C15 C16 -58.1(17) . . . .
Re1 P1 C15 C16 69.4(16) . . . .
C23 P2 C21 C22 64.8(16) . . . .
C25 P2 C21 C22 -42.0(16) . . . .
Re2 P2 C21 C22 -170.0(12) . . . .
C21 P2 C23 C24 -167.0(13) . . . .
C25 P2 C23 C24 -58.6(14) . . . .
Re2 P2 C23 C24 71.1(14) . . . .
C23 P2 C25 C26 -173.5(14) . . . .
C21 P2 C25 C26 -64.2(15) . . . .
Re2 P2 C25 C26 58.7(15) . . . .
C35 P3 C31 C32 -166.7(12) . . . .
C33 P3 C31 C32 -59.5(13) . . . .
Re3 P3 C31 C32 66.3(13) . . . .
C35 P3 C33 C34 59.1(15) . . . .
C31 P3 C33 C34 -46.4(15) . . . .
Re3 P3 C33 C34 -173.3(12) . . . .
C33 P3 C35 C36 57.7(16) . . . .
C31 P3 C35 C36 164.2(14) . . . .
Re3 P3 C35 C36 -68.7(15) . . . .
C45 P4 C41 C42 -55.8(14) . . . .
C43 P4 C41 C42 51.3(15) . . . .
Re4 P4 C41 C42 177.3(11) . . . .
C45 P4 C43 C44 167.0(13) . . . .
C41 P4 C43 C44 58.0(15) . . . .
Re4 P4 C43 C44 -66.4(14) . . . .
C41 P4 C45 C46 -55.6(14) . . . .
C43 P4 C45 C46 -163.9(13) . . . .
Re4 P4 C45 C46 69.7(14) . . . .
C55 P5 C51 C52 60.8(17) . . . .
C53 P5 C51 C52 170.2(16) . . . .
Re5 P5 C51 C52 -64.5(17) . . . .
C51 P5 C53 C54 -161.9(13) . . . .
C55 P5 C53 C54 -55.3(15) . . . .
Re5 P5 C53 C54 71.8(15) . . . .
C51 P5 C55 C56 50.4(16) . . . .
C53 P5 C55 C56 -54.4(16) . . . .
Re5 P5 C55 C56 177.6(12) . . . .
C1 N1 C61 C66 -90(2) . . . .
C2 N1 C61 C66 91.7(16) . . . .
C1 N1 C61 C62 98.0(19) . . . .
C2 N1 C61 C62 -80.0(17) . . . .
C66 C61 C62 C63 6(2) . . . .
N1 C61 C62 C63 177.8(13) . . . .
C66 C61 C62 C67 -173.6(15) . . . .
N1 C61 C62 C67 -2(2) . . . .
C61 C62 C63 C64 -2(2) . . . .
C67 C62 C63 C64 177.6(17) . . . .
C62 C63 C64 C65 -2(3) . . . .
C62 C63 C64 C68 -178.8(17) . . . .
C63 C64 C65 C66 3(3) . . . .
C68 C64 C65 C66 179.6(18) . . . .
C62 C61 C66 C65 -6(2) . . . .
N1 C61 C66 C65 -177.1(14) . . . .
C62 C61 C66 C69 166.8(14) . . . .
N1 C61 C66 C69 -5(2) . . . .
C64 C65 C66 C61 1(3) . . . .
C64 C65 C66 C69 -171.9(17) . . . .
C1 N2 C71 C76 91(2) . . . .
C3 N2 C71 C76 -81(2) . . . .
C1 N2 C71 C72 -100(2) . . . .
C3 N2 C71 C72 89(2) . . . .
C76 C71 C72 C73 -6(3) . . . .
N2 C71 C72 C73 -175.7(15) . . . .
C76 C71 C72 C77 168.2(17) . . . .
N2 C71 C72 C77 -1(2) . . . .
C71 C72 C73 C74 3(3) . . . .
C77 C72 C73 C74 -171.9(19) . . . .
C72 C73 C74 C75 1(3) . . . .
C72 C73 C74 C78 179.6(18) . . . .
C73 C74 C75 C76 -2(3) . . . .
C78 C74 C75 C76 179.4(17) . . . .
C74 C75 C76 C71 -1(3) . . . .
C74 C75 C76 C79 174.1(17) . . . .
C72 C71 C76 C75 6(3) . . . .
N2 C71 C76 C75 174.5(15) . . . .
C72 C71 C76 C79 -169.5(16) . . . .
N2 C71 C76 C79 -1(3) . . . .
O2 S1 C81 C86 -4.8(18) . . . .
O1 S1 C81 C86 -121.6(16) . . . .
O3 S1 C81 C86 114.6(17) . . . .
O2 S1 C81 C82 175.6(15) . . . .
O1 S1 C81 C82 58.8(17) . . . .
O3 S1 C81 C82 -65.0(17) . . . .
C86 C81 C82 C83 -4(3) . . . .
S1 C81 C82 C83 175.6(16) . . . .
C81 C82 C83 C84 2(3) . . . .
C82 C83 C84 C85 1(3) . . . .
C82 C83 C84 C87 178(2) . . . .
C83 C84 C85 C86 -3(3) . . . .
C87 C84 C85 C86 -180(2) . . . .
C82 C81 C86 C85 2(3) . . . .
S1 C81 C86 C85 -177.5(16) . . . .
C84 C85 C86 C81 2(3) . . . .
O5 S2 C91 C92 101.5(13) . . . .
O4 S2 C91 C92 -138.5(13) . . . .
O6 S2 C91 C92 -18.5(15) . . . .
O5 S2 C91 C96 -78.8(16) . . . .
O4 S2 C91 C96 41.2(16) . . . .
O6 S2 C91 C96 161.2(14) . . . .
C96 C91 C92 C93 -2(2) . . . .
S2 C91 C92 C93 178.1(12) . . . .
C91 C92 C93 C94 2(2) . . . .
C92 C93 C94 C95 0(3) . . . .
C92 C93 C94 C97 179.3(16) . . . .
C93 C94 C95 C96 -3(3) . . . .
C97 C94 C95 C96 178.0(19) . . . .
C94 C95 C96 C91 3(3) . . . .
C92 C91 C96 C95 -1(3) . . . .
S2 C91 C96 C95 179.2(16) . . . .
